data_1572800
loop_
_publ_author_name
'Xiang, Libo'
'Wang, Junyi'
'Matler, Alexander'
'Ye, Qing'

_publ_section_title
;
 Structure-constraint induced increase in Lewis acidity of
 tris(<i>ortho</i>-carboranyl)borane and selective complexation with
 Bestmann ylides.
;
_journal_issue 43
_journal_name_full 'Chemical science'
_journal_page_first 17944
_journal_page_last 17949
_journal_paper_doi 10.1039/d4sc06144f
_journal_volume 15
_journal_year 2024
_chemical_formula_moiety 'C26 H46 B31 O P'
_chemical_formula_sum 'C26 H46 B31 O P'
_chemical_formula_weight 740.71
_space_group_crystal_system monoclinic
_space_group_IT_number 14
_space_group_name_Hall '-P 2yn'
_space_group_name_H-M_alt 'P 1 21/n 1'
_atom_sites_solution_hydrogens geom
_atom_sites_solution_primary dual
_atom_sites_solution_secondary difmap
_audit_creation_date 2024-08-26
_audit_creation_method 'CIF-fill 1.5e (K.Radacki, 2005-23)'
_audit_update_record
;
2024-09-10 deposited with the CCDC.	2024-10-03 downloaded from the CCDC.
;
_cell_angle_alpha 90
_cell_angle_beta 109.8020(10)
_cell_angle_gamma 90
_cell_formula_units_Z 4
_cell_length_a 13.9904(2)
_cell_length_b 17.1121(2)
_cell_length_c 19.3321(2)
_cell_measurement_reflns_used 30429
_cell_measurement_temperature 100(2)
_cell_measurement_theta_max 72.8000
_cell_measurement_theta_min 3.4130
_cell_volume 4354.53(10)
_computing_cell_refinement 'CrysAlisPro 1.171.43.89a (Rigaku OD, 2023)'
_computing_data_collection
;
 CrysAlisPro system (CCD 43.128a 64-bit (release 20-06-2024))
;
_computing_data_reduction 'CrysAlisPro 1.171.43.89a (Rigaku OD, 2023)'
_computing_molecular_graphics 'ShelXLe (Huebschle et all, 2011)'
_computing_publication_material 'SHELXL-2019/1 (Sheldrick, 2019)'
_computing_structure_refinement 'SHELXL-2019/1 (Sheldrick, 2019)'
_computing_structure_solution 'SHELXT 2014/5 (Sheldrick, 2014)'
_diffrn_ambient_environment N~2~
_diffrn_ambient_temperature 100(2)
_diffrn_detector HPA
_diffrn_detector_area_resol_mean 10.0
_diffrn_detector_type 'HyPix Arc150'
_diffrn_measured_fraction_theta_full 0.997
_diffrn_measured_fraction_theta_max 0.960
_diffrn_measurement_details
;
 List of Runs (angles in degrees, time in seconds):
 --------------------------------------------------------------------------
  1  \w   -104.00 -79.00   0.50    0.05    --  -58.00 -49.00 133.01   50
  2  \w   -121.00 -94.00   0.50    0.05    --  -78.50 -59.00  67.98   54
  3  \w   -117.00 -91.00   0.50    0.05    --  -74.00 -54.00   6.91   52
  4  \w   -124.00 -98.00   0.50    0.05    --  -78.50 -48.00  28.92   52
  5  \w   -122.00 -97.00   0.50    0.05    --  -78.50 -57.00 -12.85   50
  6  \w    -99.00 -71.00   0.50    0.05    --  -54.00 -50.00-116.94   56
  7  \w   -116.00 -88.00   0.50    0.05    --  -70.00 -44.00-149.68   56
  8  \w   -121.00 -92.00   0.50    0.05    --  -74.00 -42.00-131.45   58
  9  \w   -124.00 -98.00   0.50    0.05    --  -78.50 -48.00-166.52   52
 10  \w   -124.00 -97.00   0.50    0.05    --  -78.50 -49.00-102.88   54
 11  \w   -121.00 -96.00   0.50    0.05    --  -74.00 -42.00 -64.15   50
 12  \w   -120.00 -93.00   0.50    0.05    --  -74.00 -35.00 -40.75   54
 13  \w   -126.00-101.00   0.50    0.05    --  -78.50 -40.00 -41.14   50
 14  \w   -125.00 -97.00   0.50    0.05    --  -78.50 -41.00 161.66   56
 15  \w   -108.00 -83.00   0.50    0.05    --  -62.00 -47.00 113.54   50
 16  \w     -6.00  20.00   0.50    0.05    --  -14.00  78.00  88.12   52
 17  \w    -90.00 -26.00   0.50    0.05    --  -69.75 120.00 125.00  128
 18  \w    -80.00 -17.00   0.50    0.05    --  -60.27 120.00 125.00  126
 19  \w    -95.00 -32.00   0.50    0.05    --  -75.18 120.00 125.00  126
 20  \w    -86.00 -60.00   0.50    0.05    --  -78.50 114.00 110.96   52
 21  \w    -78.00 -52.00   0.50    0.05    --  -78.50 110.00  66.26   52
 22  \w    -61.00 -35.00   0.50    0.05    --  -78.50 121.00  60.43   52
 23  \w    -99.00 -70.00   0.50    0.05    --  -78.50 121.00  60.43   58
 24  \w    -72.00 -35.00   0.50    0.05    --  -78.50 128.00 -99.57   74
 25  \w    -83.00 -32.00   0.50    0.05    --  -74.00 109.00 -98.44  102
 26  \w     55.00  83.00   0.50    0.05    --   38.00  51.00 -61.53   56
 27  \w     45.00  98.00   0.50    0.05    --   80.80-119.00  58.09  106
 28  \w     28.00  91.00   0.50    0.05    --   71.40-120.00  41.00  126
 29  \w     34.00  97.00   0.50    0.05    --   76.88-120.00  41.00  126
 30  \w     65.00  98.00   0.50    0.05    --   80.80-115.00  92.32   66
 31  \w     16.00  79.00   0.50    0.05    --   58.63-120.00  41.00  126
 32  \w     41.00  98.00   0.50    0.05    --   80.80-118.00-169.50  114
 33  \w     40.00  79.00   0.50    0.05    --   80.80-105.00-129.89   78
 34  \w     20.00  46.00   0.50    0.05    --    6.00  63.00-138.32   52
;
_diffrn_measurement_device 'four-circle diffractometer'
_diffrn_measurement_device_type 'Rigaku XtaLAB Synergy-R'
_diffrn_measurement_method '\w scans'
_diffrn_orient_matrix_type
;
 CrysAlisPro convention (1999,Acta A55,543-557)
;
_diffrn_orient_matrix_UB_11 -0.0966419000
_diffrn_orient_matrix_UB_12 0.0102187000
_diffrn_orient_matrix_UB_13 0.0202112000
_diffrn_orient_matrix_UB_21 0.0029499000
_diffrn_orient_matrix_UB_22 0.0887540000
_diffrn_orient_matrix_UB_23 -0.0126833000
_diffrn_orient_matrix_UB_31 -0.0659843000
_diffrn_orient_matrix_UB_32 -0.0111736000
_diffrn_orient_matrix_UB_33 -0.0812817000
_diffrn_radiation_monochromator 'multi-layer mirror'
_diffrn_radiation_probe x-ray
_diffrn_radiation_type CuK\a
_diffrn_radiation_wavelength 1.54184
_diffrn_radiation_xray_symbol K-L~2,3~
_diffrn_reflns_av_R_equivalents 0.0204
_diffrn_reflns_av_unetI/netI 0.0168
_diffrn_reflns_Laue_measured_fraction_full 0.997
_diffrn_reflns_Laue_measured_fraction_max 0.960
_diffrn_reflns_limit_h_max 17
_diffrn_reflns_limit_h_min -17
_diffrn_reflns_limit_k_max 21
_diffrn_reflns_limit_k_min -19
_diffrn_reflns_limit_l_max 21
_diffrn_reflns_limit_l_min -23
_diffrn_reflns_number 42906
_diffrn_reflns_point_group_measured_fraction_full 0.997
_diffrn_reflns_point_group_measured_fraction_max 0.960
_diffrn_reflns_theta_full 67.684
_diffrn_reflns_theta_max 73.103
_diffrn_reflns_theta_min 3.413
_diffrn_source 'rotating-anode X-ray tube'
_diffrn_source_type 'PhotonJet-R X-ray Source'
_exptl_absorpt_coefficient_mu 0.720
_exptl_absorpt_correction_T_max 1.000
_exptl_absorpt_correction_T_min 0.498
_exptl_absorpt_correction_type gaussian
_exptl_absorpt_process_details
;
 CrysAlisPro 1.171.43.89a (Rigaku Oxford Diffraction, 2023) Numerical 
 absorption correction based on gaussian integration over a multifaceted 
 crystal model Empirical absorption correction using spherical harmonics, 
 implemented in SCALE3 ABSPACK scaling algorithm.
;
_exptl_crystal_colour 'clear colourless'
_exptl_crystal_density_diffrn 1.130
_exptl_crystal_description block
_exptl_crystal_F_000 1520
_exptl_crystal_preparation
;
 For data collection the crystal was immersed in a film of perfluoropolyether 
 oil, mounted on a polyimide loop and transferred to stream of cold nitrogen 
 (Oxford Cryostream 800).
;
_exptl_crystal_size_max 0.300
_exptl_crystal_size_mid 0.250
_exptl_crystal_size_min 0.120
_refine_diff_density_max 0.342
_refine_diff_density_min -0.289
_refine_diff_density_rms 0.042
_refine_ls_extinction_method none
_refine_ls_goodness_of_fit_ref 1.036
_refine_ls_hydrogen_treatment constr
_refine_ls_matrix_type full
_refine_ls_number_parameters 532
_refine_ls_number_reflns 8374
_refine_ls_number_restraints 0
_refine_ls_restrained_S_all 1.036
_refine_ls_R_factor_all 0.0401
_refine_ls_R_factor_gt 0.0381
_refine_ls_shift/su_max 0.001
_refine_ls_shift/su_mean 0.000
_refine_ls_structure_factor_coef Fsqd
_refine_ls_weighting_details
;
 w=1/[\s^2^(Fo^2^)+(0.0550P)^2^+2.0385P] where P=(Fo^2^+2Fc^2^)/3
;
_refine_ls_weighting_scheme calc
_refine_ls_wR_factor_gt 0.1018
_refine_ls_wR_factor_ref 0.1032
_reflns_Friedel_coverage 0.000
_reflns_number_gt 7819
_reflns_number_total 8374
_reflns_threshold_expression 'I > 2\s(I)'
_cod_data_source_file d4sc06144f3.cif
_cod_data_source_block 4a
_cod_depositor_comments 'Adding full bibliography for 1572799--1572802.cif.'
_cod_original_sg_symbol_H-M 'P 21/n'
_cod_database_code 1572800
_shelx_shelxl_version_number 2019/1
_shelx_space_group_comment
;
 The symmetry employed for this shelxl refinement is uniquely defined by the 
 following loop, which should always be used as a source of symmetry 
 information in preference to the above space-group names. They are only 
 intended as comments.
;
_shelx_estimated_absorpt_t_min 0.813
_shelx_estimated_absorpt_t_max 0.919

loop_
_space_group_symop_operation_xyz
'x, y, z'
'-x+1/2, y+1/2, -z+1/2'
'-x, -y, -z'
'x-1/2, -y-1/2, z-1/2'

loop_
_atom_site_label
_atom_site_type_symbol
_atom_site_fract_x
_atom_site_fract_y
_atom_site_fract_z
_atom_site_U_iso_or_equiv
_atom_site_adp_type
_atom_site_occupancy
_atom_site_site_symmetry_order
_atom_site_calc_flag
_atom_site_refinement_flags_posn
_atom_site_refinement_flags_adp
_atom_site_refinement_flags_occupancy
_atom_site_disorder_assembly
_atom_site_disorder_group
P1 P 0.43570(2) 0.37624(2) 0.72514(2) 0.01323(8) Uani 1 1 d . . . . .
O1 O 0.28305(6) 0.40311(5) 0.82139(4) 0.01421(17) Uani 1 1 d . . . . .
C1 C 0.52991(9) 0.31719(7) 0.70585(7) 0.0164(2) Uani 1 1 d . . . . .
B1 B 0.21786(10) 0.40815(8) 0.87028(7) 0.0141(3) Uani 1 1 d . . . . .
C2 C 0.51822(10) 0.29491(8) 0.63427(7) 0.0205(3) Uani 1 1 d . . . . .
H2 H 0.459343 0.309901 0.594705 0.025 Uiso 1 1 calc R U . . .
B2 B 0.25632(11) 0.57202(8) 0.86869(8) 0.0184(3) Uani 1 1 d . . . . .
H2A H 0.260323 0.568292 0.811894 0.022 Uiso 1 1 calc R U . . .
C3 C 0.59353(11) 0.25050(8) 0.62117(8) 0.0264(3) Uani 1 1 d . . . . .
H3 H 0.585925 0.234647 0.572498 0.032 Uiso 1 1 calc R U . . .
B3 B 0.32108(12) 0.64483(9) 0.92922(9) 0.0230(3) Uani 1 1 d . . . . .
H3A H 0.368310 0.689666 0.913462 0.028 Uiso 1 1 calc R U . . .
C4 C 0.67927(11) 0.22940(8) 0.67871(9) 0.0290(3) Uani 1 1 d . . . . .
H4 H 0.731063 0.199995 0.669184 0.035 Uiso 1 1 calc R U . . .
B4 B 0.24906(12) 0.66854(9) 0.98705(9) 0.0259(3) Uani 1 1 d . . . . .
H4A H 0.248439 0.728902 1.009287 0.031 Uiso 1 1 calc R U . . .
C5 C 0.69069(11) 0.25060(9) 0.75022(9) 0.0293(3) Uani 1 1 d . . . . .
H5 H 0.749590 0.235096 0.789520 0.035 Uiso 1 1 calc R U . . .
B5 B 0.18521(12) 0.64638(9) 0.89267(9) 0.0230(3) Uani 1 1 d . . . . .
H5A H 0.141509 0.691248 0.852059 0.028 Uiso 1 1 calc R U . . .
C6 C 0.61586(10) 0.29458(8) 0.76440(8) 0.0229(3) Uani 1 1 d . . . . .
H6 H 0.623039 0.309111 0.813339 0.027 Uiso 1 1 calc R U . . .
B6 B 0.35768(11) 0.60618(9) 1.01961(8) 0.0227(3) Uani 1 1 d . . . . .
H6A H 0.429009 0.625681 1.063555 0.027 Uiso 1 1 calc R U . . .
C7 C 0.32598(9) 0.38924(7) 0.64482(6) 0.0149(2) Uani 1 1 d . . . . .
B7 B 0.24589(12) 0.58365(9) 1.03945(8) 0.0228(3) Uani 1 1 d . . . . .
H7 H 0.243130 0.588190 1.096542 0.027 Uiso 1 1 calc R U . . .
C8 C 0.33043(10) 0.43995(7) 0.58892(7) 0.0190(3) Uani 1 1 d . . . . .
H8 H 0.391463 0.467128 0.593418 0.023 Uiso 1 1 calc R U . . .
B8 B 0.31497(11) 0.50809(9) 1.01357(8) 0.0189(3) Uani 1 1 d . . . . .
H8A H 0.358277 0.462046 1.052931 0.023 Uiso 1 1 calc R U . . .
C9 C 0.24490(10) 0.44997(8) 0.52708(7) 0.0220(3) Uani 1 1 d . . . . .
H9 H 0.247469 0.483855 0.488824 0.026 Uiso 1 1 calc R U . . .
B9 B 0.18150(11) 0.50975(9) 0.97948(8) 0.0186(3) Uani 1 1 d . . . . .
H9A H 0.136119 0.464476 0.996557 0.022 Uiso 1 1 calc R U . . .
C10 C 0.15551(10) 0.41075(8) 0.52080(7) 0.0219(3) Uani 1 1 d . . . . .
H10 H 0.097078 0.418091 0.478365 0.026 Uiso 1 1 calc R U . . .
B10 B 0.13840(12) 0.60809(9) 0.96099(9) 0.0228(3) Uani 1 1 d . . . . .
H10A H 0.064095 0.627698 0.965032 0.027 Uiso 1 1 calc R U . . .
C11 C 0.15112(10) 0.36093(8) 0.57614(7) 0.0213(3) Uani 1 1 d . . . . .
H11 H 0.089579 0.334554 0.571724 0.026 Uiso 1 1 calc R U . . .
B11 B 0.17219(11) 0.25429(9) 0.93676(8) 0.0189(3) Uani 1 1 d . . . . .
H11A H 0.091161 0.262673 0.932951 0.023 Uiso 1 1 calc R U . . .
C12 C 0.23639(9) 0.34946(7) 0.63802(7) 0.0175(2) Uani 1 1 d . . . . .
H12 H 0.233679 0.314630 0.675571 0.021 Uiso 1 1 calc R U . . .
B12 B 0.20702(10) 0.24602(8) 0.85707(8) 0.0174(3) Uani 1 1 d . . . . .
H12A H 0.149793 0.249311 0.800264 0.021 Uiso 1 1 calc R U . . .
C13 C 0.40615(9) 0.32320(7) 0.79346(6) 0.0152(2) Uani 1 1 d . . . . .
H13 H 0.441614 0.275188 0.807228 0.018 Uiso 1 1 calc R U . . .
B13 B 0.21787(11) 0.16373(9) 0.91364(8) 0.0212(3) Uani 1 1 d . . . . .
H13A H 0.167190 0.111654 0.894858 0.025 Uiso 1 1 calc R U . . .
C14 C 0.34112(9) 0.34017(7) 0.82916(6) 0.0137(2) Uani 1 1 d . . . . .
B14 B 0.25914(11) 0.19703(9) 1.00672(8) 0.0214(3) Uani 1 1 d . . . . .
H14 H 0.235390 0.166335 1.049439 0.026 Uiso 1 1 calc R U . . .
C15 C 0.24454(9) 0.32567(7) 0.91625(6) 0.0146(2) Uani 1 1 d . . . . .
B15 B 0.34907(11) 0.15451(9) 0.97067(8) 0.0214(3) Uani 1 1 d . . . . .
H15 H 0.384743 0.096193 0.989504 0.026 Uiso 1 1 calc R U . . .
C16 C 0.32693(9) 0.28443(7) 0.88444(6) 0.0147(2) Uani 1 1 d . . . . .
B16 B 0.31670(11) 0.18525(8) 0.87761(8) 0.0189(3) Uani 1 1 d . . . . .
H16 H 0.331568 0.148487 0.834408 0.023 Uiso 1 1 calc R U . . .
C17 C 0.48889(9) 0.47135(7) 0.75416(6) 0.0158(2) Uani 1 1 d . . . . .
B17 B 0.27285(11) 0.30030(9) 1.00695(7) 0.0181(3) Uani 1 1 d . . . . .
H17 H 0.257571 0.338735 1.048930 0.022 Uiso 1 1 calc R U . . .
C18 C 0.58962(10) 0.48852(8) 0.76430(8) 0.0266(3) Uani 1 1 d . . . . .
H18 H 0.633170 0.449465 0.756537 0.032 Uiso 1 1 calc R U . . .
B18 B 0.37218(10) 0.32137(8) 0.97203(7) 0.0161(3) Uani 1 1 d . . . . .
H18A H 0.422653 0.373650 0.990230 0.019 Uiso 1 1 calc R U . . .
C19 C 0.62627(11) 0.56320(9) 0.78588(10) 0.0347(4) Uani 1 1 d . . . . .
H19 H 0.695303 0.575121 0.793116 0.042 Uiso 1 1 calc R U . . .
B19 B 0.38283(11) 0.23897(9) 1.02853(8) 0.0194(3) Uani 1 1 d . . . . .
H19A H 0.440442 0.236274 1.085219 0.023 Uiso 1 1 calc R U . . .
C20 C 0.56317(11) 0.62037(8) 0.79692(8) 0.0243(3) Uani 1 1 d . . . . .
H20 H 0.588782 0.671422 0.811502 0.029 Uiso 1 1 calc R U . . .
B20 B 0.41798(11) 0.23164(8) 0.94812(8) 0.0177(3) Uani 1 1 d . . . . .
H20A H 0.498691 0.225011 0.950534 0.021 Uiso 1 1 calc R U . . .
C21 C 0.46286(11) 0.60325(8) 0.78675(8) 0.0236(3) Uani 1 1 d . . . . .
H21 H 0.419577 0.642454 0.794640 0.028 Uiso 1 1 calc R U . . .
B21 B 0.36028(11) 0.54474(9) 0.94524(8) 0.0183(3) Uani 1 1 d . . . . .
H21A H 0.432516 0.522264 0.939687 0.022 Uiso 1 1 calc R U . . .
C22 C 0.42534(10) 0.52909(8) 0.76511(8) 0.0235(3) Uani 1 1 d . . . . .
H22 H 0.356161 0.517521 0.757697 0.028 Uiso 1 1 calc R U . . .
B22 B 0.08440(11) 0.49070(9) 0.74886(8) 0.0211(3) Uani 1 1 d . . . . .
H22A H 0.150251 0.512487 0.733793 0.025 Uiso 1 1 calc R U . . .
C23 C 0.24837(9) 0.49037(7) 0.92024(6) 0.0155(2) Uani 1 1 d . . . . .
B23 B -0.03578(12) 0.48067(11) 0.68261(8) 0.0285(3) Uani 1 1 d . . . . .
H23 H -0.050588 0.495796 0.623524 0.034 Uiso 1 1 calc R U . . .
C24 C 0.09575(9) 0.42111(7) 0.81688(6) 0.0158(2) Uani 1 1 d . . . . .
B24 B -0.12777(12) 0.49808(12) 0.72563(9) 0.0328(4) Uani 1 1 d . . . . .
H24 H -0.203250 0.525023 0.695020 0.039 Uiso 1 1 calc R U . . .
C25 C 0.06276(9) 0.51085(8) 0.83126(7) 0.0188(3) Uani 1 1 d . . . . .
B25 B -0.09688(11) 0.40059(11) 0.70807(8) 0.0271(3) Uani 1 1 d . . . . .
H25 H -0.152079 0.362912 0.665699 0.032 Uiso 1 1 calc R U . . .
C26 C 0.14974(9) 0.55029(8) 0.89175(7) 0.0177(3) Uani 1 1 d . . . . .
B26 B -0.01446(12) 0.55466(11) 0.75207(9) 0.0285(3) Uani 1 1 d . . . . .
H26 H -0.013467 0.618636 0.740106 0.034 Uiso 1 1 calc R U . . .
B27 B -0.06326(11) 0.51855(11) 0.82039(9) 0.0274(3) Uani 1 1 d . . . . .
H27 H -0.094351 0.559025 0.853075 0.033 Uiso 1 1 calc R U . . .
B28 B 0.00534(11) 0.43277(9) 0.85975(8) 0.0207(3) Uani 1 1 d . . . . .
H28 H 0.018895 0.415946 0.918297 0.025 Uiso 1 1 calc R U . . .
B29 B -0.11440(11) 0.42365(11) 0.79240(9) 0.0270(3) Uani 1 1 d . . . . .
H29 H -0.181338 0.401274 0.805767 0.032 Uiso 1 1 calc R U . . .
B30 B -0.01255(11) 0.36131(10) 0.79160(8) 0.0209(3) Uani 1 1 d . . . . .
H30 H -0.010515 0.297451 0.804737 0.025 Uiso 1 1 calc R U . . .
B31 B 0.03620(11) 0.39639(10) 0.72484(8) 0.0209(3) Uani 1 1 d . . . . .
H31 H 0.070381 0.355225 0.694651 0.025 Uiso 1 1 calc R U . . .

loop_
_atom_site_aniso_label
_atom_site_aniso_U_11
_atom_site_aniso_U_22
_atom_site_aniso_U_33
_atom_site_aniso_U_23
_atom_site_aniso_U_13
_atom_site_aniso_U_12
P1 0.01254(15) 0.01373(16) 0.01476(15) -0.00002(11) 0.00637(11) 0.00031(11)
O1 0.0140(4) 0.0156(4) 0.0143(4) 0.0019(3) 0.0065(3) 0.0019(3)
C1 0.0149(5) 0.0135(6) 0.0238(6) 0.0003(5) 0.0106(5) -0.0009(5)
B1 0.0123(6) 0.0174(7) 0.0131(6) 0.0006(5) 0.0053(5) 0.0006(5)
C2 0.0201(6) 0.0193(6) 0.0253(6) -0.0023(5) 0.0121(5) -0.0024(5)
B2 0.0176(6) 0.0173(7) 0.0223(7) 0.0017(5) 0.0096(6) 0.0018(5)
C3 0.0298(7) 0.0224(7) 0.0349(8) -0.0060(6) 0.0213(6) -0.0021(6)
B3 0.0233(7) 0.0180(7) 0.0299(8) -0.0026(6) 0.0121(6) -0.0002(6)
C4 0.0265(7) 0.0200(7) 0.0496(9) 0.0005(6) 0.0251(7) 0.0041(6)
B4 0.0273(8) 0.0214(8) 0.0321(8) -0.0073(6) 0.0140(7) -0.0003(6)
C5 0.0202(6) 0.0262(7) 0.0424(8) 0.0073(6) 0.0116(6) 0.0068(6)
B5 0.0241(7) 0.0179(7) 0.0300(8) -0.0005(6) 0.0129(6) 0.0039(6)
C6 0.0203(6) 0.0232(7) 0.0258(7) 0.0015(5) 0.0086(5) 0.0026(5)
B6 0.0213(7) 0.0232(8) 0.0246(7) -0.0068(6) 0.0091(6) -0.0029(6)
C7 0.0151(5) 0.0146(6) 0.0158(6) -0.0010(4) 0.0064(5) 0.0019(4)
B7 0.0221(7) 0.0258(8) 0.0221(7) -0.0072(6) 0.0096(6) -0.0014(6)
C8 0.0185(6) 0.0181(6) 0.0222(6) 0.0030(5) 0.0091(5) -0.0011(5)
B8 0.0173(6) 0.0224(7) 0.0166(6) -0.0042(5) 0.0053(5) -0.0006(6)
C9 0.0251(6) 0.0207(7) 0.0210(6) 0.0062(5) 0.0089(5) 0.0006(5)
B9 0.0174(6) 0.0232(7) 0.0159(6) -0.0014(5) 0.0065(5) 0.0018(6)
C10 0.0203(6) 0.0231(7) 0.0193(6) 0.0022(5) 0.0025(5) 0.0011(5)
B10 0.0228(7) 0.0230(8) 0.0252(7) -0.0041(6) 0.0116(6) 0.0034(6)
C11 0.0186(6) 0.0241(7) 0.0203(6) -0.0001(5) 0.0053(5) -0.0050(5)
B11 0.0173(6) 0.0216(7) 0.0186(7) 0.0041(5) 0.0072(5) -0.0020(5)
C12 0.0187(6) 0.0177(6) 0.0166(6) 0.0005(5) 0.0066(5) -0.0021(5)
B12 0.0165(6) 0.0175(7) 0.0185(7) 0.0000(5) 0.0064(5) -0.0032(5)
C13 0.0153(5) 0.0145(6) 0.0162(5) 0.0016(4) 0.0060(4) 0.0010(4)
B13 0.0212(7) 0.0190(7) 0.0242(7) 0.0047(6) 0.0086(6) -0.0021(6)
C14 0.0127(5) 0.0143(6) 0.0130(5) 0.0000(4) 0.0028(4) -0.0011(4)
B14 0.0201(7) 0.0237(8) 0.0213(7) 0.0073(6) 0.0084(6) 0.0001(6)
C15 0.0135(5) 0.0176(6) 0.0137(5) 0.0007(5) 0.0057(4) 0.0002(5)
B15 0.0218(7) 0.0186(7) 0.0239(7) 0.0067(6) 0.0080(6) 0.0011(6)
C16 0.0136(5) 0.0158(6) 0.0153(5) 0.0008(5) 0.0057(4) 0.0011(5)
B16 0.0208(7) 0.0143(7) 0.0218(7) 0.0016(5) 0.0075(6) -0.0001(5)
C17 0.0184(6) 0.0159(6) 0.0138(5) 0.0007(4) 0.0063(5) -0.0007(5)
B17 0.0168(6) 0.0236(7) 0.0144(6) 0.0047(5) 0.0060(5) 0.0009(5)
C18 0.0172(6) 0.0222(7) 0.0393(8) -0.0088(6) 0.0084(6) -0.0010(5)
B18 0.0144(6) 0.0201(7) 0.0137(6) 0.0024(5) 0.0047(5) 0.0021(5)
C19 0.0198(7) 0.0286(8) 0.0545(10) -0.0133(7) 0.0111(7) -0.0068(6)
B19 0.0178(7) 0.0226(7) 0.0183(7) 0.0057(6) 0.0068(5) 0.0025(6)
C20 0.0277(7) 0.0187(7) 0.0253(7) -0.0042(5) 0.0072(6) -0.0045(5)
B20 0.0177(6) 0.0165(7) 0.0188(7) 0.0039(5) 0.0061(5) 0.0030(5)
C21 0.0288(7) 0.0174(6) 0.0286(7) -0.0014(5) 0.0149(6) 0.0018(5)
B21 0.0164(6) 0.0188(7) 0.0200(7) -0.0020(5) 0.0067(5) -0.0016(5)
C22 0.0215(6) 0.0194(7) 0.0344(7) -0.0019(6) 0.0158(6) -0.0016(5)
B22 0.0213(7) 0.0260(8) 0.0150(6) 0.0043(6) 0.0051(5) 0.0056(6)
C23 0.0134(5) 0.0173(6) 0.0159(6) 0.0009(5) 0.0051(4) 0.0021(5)
B23 0.0229(7) 0.0396(10) 0.0181(7) 0.0030(7) 0.0007(6) 0.0075(7)
C24 0.0139(5) 0.0200(6) 0.0137(5) 0.0002(5) 0.0050(4) 0.0015(5)
B24 0.0184(7) 0.0458(10) 0.0281(8) -0.0030(7) -0.0003(6) 0.0098(7)
C25 0.0157(6) 0.0228(7) 0.0180(6) 0.0006(5) 0.0060(5) 0.0049(5)
B25 0.0153(7) 0.0432(10) 0.0191(7) -0.0037(7) 0.0011(6) 0.0021(6)
C26 0.0157(6) 0.0195(6) 0.0189(6) 0.0009(5) 0.0072(5) 0.0040(5)
B26 0.0232(7) 0.0339(9) 0.0236(8) 0.0049(7) 0.0016(6) 0.0121(7)
B27 0.0147(7) 0.0376(9) 0.0286(8) -0.0047(7) 0.0056(6) 0.0067(6)
B28 0.0145(6) 0.0290(8) 0.0200(7) -0.0036(6) 0.0078(5) -0.0020(6)
B29 0.0135(7) 0.0421(10) 0.0244(7) -0.0083(7) 0.0052(6) 0.0000(6)
B30 0.0139(6) 0.0316(8) 0.0170(7) -0.0039(6) 0.0049(5) -0.0027(6)
B31 0.0163(7) 0.0310(8) 0.0140(6) -0.0014(6) 0.0033(5) 0.0010(6)

loop_
_atom_type_symbol
_atom_type_description
_atom_type_scat_dispersion_real
_atom_type_scat_dispersion_imag
_atom_type_scat_source
C C 0.0181 0.0091 'International Tables Vol C Tables 4.2.6.8 and 6.1.1.4'
H H 0.0000 0.0000 'International Tables Vol C Tables 4.2.6.8 and 6.1.1.4'
B B 0.0090 0.0039 'International Tables Vol C Tables 4.2.6.8 and 6.1.1.4'
O O 0.0492 0.0322 'International Tables Vol C Tables 4.2.6.8 and 6.1.1.4'
P P 0.2955 0.4335 'International Tables Vol C Tables 4.2.6.8 and 6.1.1.4'

loop_
_exptl_crystal_face_index_h
_exptl_crystal_face_index_k
_exptl_crystal_face_index_l
_exptl_crystal_face_perp_dist
0 1 0 0.1598
0 -1 0 0.0896
0 -1 1 0.1666
-1 -1 -1 0.1195
1 1 1 0.1427
1 1 0 0.1197
1 1 -1 0.1055
0 0 -1 0.0792
1 0 -1 0.0584
-1 0 1 0.0620
1 0 0 0.1526
-1 0 -1 0.0976
1 0 1 0.1743
1 -1 -1 0.0980
-1 1 1 0.1205
-1 1 0 0.1385
1 -1 0 0.1463
-1 1 -1 0.1271
1 -1 1 0.1693
0 -1 -1 0.0969
0 1 1 0.1462

loop_
_geom_angle_atom_site_label_1
_geom_angle_atom_site_label_2
_geom_angle_atom_site_label_3
_geom_angle
_geom_angle_site_symmetry_1
_geom_angle_site_symmetry_3
_geom_angle_publ_flag
C13 P1 C7 111.35(6) . . ?
C13 P1 C1 103.92(6) . . ?
C7 P1 C1 111.32(6) . . ?
C13 P1 C17 114.17(6) . . ?
C7 P1 C17 107.51(6) . . ?
C1 P1 C17 108.57(6) . . ?
C14 O1 B1 116.65(9) . . ?
C2 C1 C6 120.59(12) . . ?
C2 C1 P1 120.89(10) . . ?
C6 C1 P1 118.52(10) . . ?
O1 B1 C15 102.31(9) . . ?
O1 B1 C23 108.42(9) . . ?
C15 B1 C23 116.26(10) . . ?
O1 B1 C24 108.88(9) . . ?
C15 B1 C24 116.24(10) . . ?
C23 B1 C24 104.46(9) . . ?
C3 C2 C1 119.36(13) . . ?
C3 C2 H2 120.3 . . ?
C1 C2 H2 120.3 . . ?
C26 B2 B3 106.13(10) . . ?
C26 B2 C23 56.90(7) . . ?
B3 B2 C23 108.03(10) . . ?
C26 B2 B21 105.41(10) . . ?
B3 B2 B21 61.83(9) . . ?
C23 B2 B21 59.88(8) . . ?
C26 B2 B5 58.60(8) . . ?
B3 B2 B5 61.31(9) . . ?
C23 B2 B5 106.03(10) . . ?
B21 B2 B5 110.47(10) . . ?
C26 B2 H2A 124.9 . . ?
B3 B2 H2A 120.9 . . ?
C23 B2 H2A 123.3 . . ?
B21 B2 H2A 120.7 . . ?
B5 B2 H2A 121.1 . . ?
C4 C3 C2 120.13(13) . . ?
C4 C3 H3 119.9 . . ?
C2 C3 H3 119.9 . . ?
B2 B3 B6 107.85(11) . . ?
B2 B3 B4 107.94(11) . . ?
B6 B3 B4 60.27(9) . . ?
B2 B3 B5 60.23(8) . . ?
B6 B3 B5 107.94(11) . . ?
B4 B3 B5 59.67(9) . . ?
B2 B3 B21 59.40(8) . . ?
B6 B3 B21 60.29(8) . . ?
B4 B3 B21 108.24(11) . . ?
B5 B3 B21 107.71(10) . . ?
B2 B3 H3A 121.9 . . ?
B6 B3 H3A 121.6 . . ?
B4 B3 H3A 121.6 . . ?
B5 B3 H3A 121.9 . . ?
B21 B3 H3A 121.8 . . ?
C3 C4 C5 120.73(12) . . ?
C3 C4 H4 119.6 . . ?
C5 C4 H4 119.6 . . ?
B5 B4 B7 108.00(11) . . ?
B5 B4 B10 60.09(9) . . ?
B7 B4 B10 60.12(9) . . ?
B5 B4 B3 60.24(9) . . ?
B7 B4 B3 107.39(11) . . ?
B10 B4 B3 108.09(11) . . ?
B5 B4 B6 107.78(10) . . ?
B7 B4 B6 59.65(9) . . ?
B10 B4 B6 107.80(11) . . ?
B3 B4 B6 59.51(9) . . ?
B5 B4 H4A 121.6 . . ?
B7 B4 H4A 122.0 . . ?
B10 B4 H4A 121.6 . . ?
B3 B4 H4A 121.9 . . ?
B6 B4 H4A 122.1 . . ?
C4 C5 C6 119.92(13) . . ?
C4 C5 H5 120.0 . . ?
C6 C5 H5 120.0 . . ?
C26 B5 B2 59.66(8) . . ?
C26 B5 B4 104.94(11) . . ?
B2 B5 B4 106.87(11) . . ?
C26 B5 B10 58.59(8) . . ?
B2 B5 B10 108.01(11) . . ?
B4 B5 B10 60.16(9) . . ?
C26 B5 B3 104.75(10) . . ?
B2 B5 B3 58.47(8) . . ?
B4 B5 B3 60.08(9) . . ?
B10 B5 B3 108.01(11) . . ?
C26 B5 H5A 124.2 . . ?
B2 B5 H5A 122.0 . . ?
B4 B5 H5A 122.5 . . ?
B10 B5 H5A 121.3 . . ?
B3 B5 H5A 122.8 . . ?
C5 C6 C1 119.26(13) . . ?
C5 C6 H6 120.4 . . ?
C1 C6 H6 120.4 . . ?
B8 B6 B3 108.05(10) . . ?
B8 B6 B7 60.41(8) . . ?
B3 B6 B7 108.21(11) . . ?
B8 B6 B4 108.34(10) . . ?
B3 B6 B4 60.22(9) . . ?
B7 B6 B4 59.96(9) . . ?
B8 B6 B21 59.29(8) . . ?
B3 B6 B21 60.38(8) . . ?
B7 B6 B21 107.76(10) . . ?
B4 B6 B21 108.28(10) . . ?
B8 B6 H6A 121.7 . . ?
B3 B6 H6A 121.4 . . ?
B7 B6 H6A 121.7 . . ?
B4 B6 H6A 121.5 . . ?
B21 B6 H6A 121.9 . . ?
C12 C7 C8 120.18(11) . . ?
C12 C7 P1 120.08(9) . . ?
C8 C7 P1 119.75(9) . . ?
B9 B7 B6 107.95(10) . . ?
B9 B7 B4 108.66(11) . . ?
B6 B7 B4 60.39(9) . . ?
B9 B7 B8 59.70(8) . . ?
B6 B7 B8 59.74(8) . . ?
B4 B7 B8 108.15(10) . . ?
B9 B7 B10 60.60(8) . . ?
B6 B7 B10 108.40(11) . . ?
B4 B7 B10 60.13(9) . . ?
B8 B7 B10 108.16(10) . . ?
B9 B7 H7 121.5 . . ?
B6 B7 H7 121.7 . . ?
B4 B7 H7 121.3 . . ?
B8 B7 H7 122.0 . . ?
B10 B7 H7 121.4 . . ?
C9 C8 C7 119.33(12) . . ?
C9 C8 H8 120.3 . . ?
C7 C8 H8 120.3 . . ?
C23 B8 B9 59.36(7) . . ?
C23 B8 B21 59.42(7) . . ?
B9 B8 B21 108.62(10) . . ?
C23 B8 B6 106.33(10) . . ?
B9 B8 B6 107.52(11) . . ?
B21 B8 B6 60.89(8) . . ?
C23 B8 B7 105.32(10) . . ?
B9 B8 B7 59.05(8) . . ?
B21 B8 B7 108.58(11) . . ?
B6 B8 B7 59.85(8) . . ?
C23 B8 H8A 123.6 . . ?
B9 B8 H8A 121.9 . . ?
B21 B8 H8A 120.7 . . ?
B6 B8 H8A 121.9 . . ?
B7 B8 H8A 122.6 . . ?
C8 C9 C10 120.32(12) . . ?
C8 C9 H9 119.8 . . ?
C10 C9 H9 119.8 . . ?
C23 B9 C26 56.78(7) . . ?
C23 B9 B7 107.70(10) . . ?
C26 B9 B7 105.18(10) . . ?
C23 B9 B8 60.23(7) . . ?
C26 B9 B8 105.03(10) . . ?
B7 B9 B8 61.25(8) . . ?
C23 B9 B10 105.60(10) . . ?
C26 B9 B10 58.15(8) . . ?
B7 B9 B10 60.84(9) . . ?
B8 B9 B10 109.56(11) . . ?
C23 B9 H9A 123.2 . . ?
C26 B9 H9A 125.3 . . ?
B7 B9 H9A 121.5 . . ?
B8 B9 H9A 121.0 . . ?
B10 B9 H9A 121.7 . . ?
C11 C10 C9 120.28(12) . . ?
C11 C10 H10 119.9 . . ?
C9 C10 H10 119.9 . . ?
C26 B10 B9 59.83(8) . . ?
C26 B10 B5 58.68(8) . . ?
B9 B10 B5 108.11(10) . . ?
C26 B10 B7 104.71(10) . . ?
B9 B10 B7 58.56(8) . . ?
B5 B10 B7 107.44(11) . . ?
C26 B10 B4 104.69(10) . . ?
B9 B10 B4 106.74(10) . . ?
B5 B10 B4 59.75(9) . . ?
B7 B10 B4 59.76(9) . . ?
C26 B10 H10A 124.1 . . ?
B9 B10 H10A 121.9 . . ?
B5 B10 H10A 121.6 . . ?
B7 B10 H10A 123.0 . . ?
B4 B10 H10A 122.9 . . ?
C10 C11 C12 120.17(12) . . ?
C10 C11 H11 119.9 . . ?
C12 C11 H11 119.9 . . ?
C15 B11 B12 59.90(7) . . ?
C15 B11 B17 58.90(7) . . ?
B12 B11 B17 108.63(10) . . ?
C15 B11 B14 105.25(10) . . ?
B12 B11 B14 107.39(10) . . ?
B17 B11 B14 60.08(8) . . ?
C15 B11 B13 105.66(10) . . ?
B12 B11 B13 59.13(8) . . ?
B17 B11 B13 108.49(10) . . ?
B14 B11 B13 60.14(8) . . ?
C15 B11 H11A 123.8 . . ?
B12 B11 H11A 121.6 . . ?
B17 B11 H11A 121.1 . . ?
B14 B11 H11A 122.5 . . ?
B13 B11 H11A 122.3 . . ?
C11 C12 C7 119.71(11) . . ?
C11 C12 H12 120.1 . . ?
C7 C12 H12 120.1 . . ?
C16 B12 C15 56.66(7) . . ?
C16 B12 B13 104.27(10) . . ?
C15 B12 B13 105.95(10) . . ?
C16 B12 B11 103.30(9) . . ?
C15 B12 B11 58.47(7) . . ?
B13 B12 B11 60.94(8) . . ?
C16 B12 B16 58.36(7) . . ?
C15 B12 B16 105.35(9) . . ?
B13 B12 B16 60.52(8) . . ?
B11 B12 B16 108.80(10) . . ?
C16 B12 H12A 125.8 . . ?
C15 B12 H12A 124.1 . . ?
B13 B12 H12A 122.2 . . ?
B11 B12 H12A 122.2 . . ?
B16 B12 H12A 121.5 . . ?
C14 C13 P1 130.04(10) . . ?
C14 C13 H13 115.0 . . ?
P1 C13 H13 115.0 . . ?
B12 B13 B16 60.46(8) . . ?
B12 B13 B14 107.55(10) . . ?
B16 B13 B14 107.37(10) . . ?
B12 B13 B11 59.93(8) . . ?
B16 B13 B11 107.96(10) . . ?
B14 B13 B11 59.55(8) . . ?
B12 B13 B15 107.86(10) . . ?
B16 B13 B15 59.53(8) . . ?
B14 B13 B15 59.76(8) . . ?
B11 B13 B15 107.42(10) . . ?
B12 B13 H13A 121.6 . . ?
B16 B13 H13A 121.8 . . ?
B14 B13 H13A 122.2 . . ?
B11 B13 H13A 122.0 . . ?
B15 B13 H13A 122.1 . . ?
O1 C14 C13 127.67(11) . . ?
O1 C14 C16 111.99(10) . . ?
C13 C14 C16 120.33(11) . . ?
B11 B14 B17 59.93(8) . . ?
B11 B14 B13 60.31(8) . . ?
B17 B14 B13 108.51(10) . . ?
B11 B14 B15 108.60(10) . . ?
B17 B14 B15 108.44(10) . . ?
B13 B14 B15 60.48(8) . . ?
B11 B14 B19 108.48(10) . . ?
B17 B14 B19 60.34(8) . . ?
B13 B14 B19 108.81(10) . . ?
B15 B14 B19 60.13(8) . . ?
B11 B14 H14 121.5 . . ?
B17 B14 H14 121.5 . . ?
B13 B14 H14 121.2 . . ?
B15 B14 H14 121.4 . . ?
B19 B14 H14 121.3 . . ?
C16 C15 B1 103.11(9) . . ?
C16 C15 B11 108.97(9) . . ?
B1 C15 B11 133.87(10) . . ?
C16 C15 B17 109.03(9) . . ?
B1 C15 B17 134.53(10) . . ?
B11 C15 B17 62.24(8) . . ?
C16 C15 B12 60.69(7) . . ?
B1 C15 B12 110.76(9) . . ?
B11 C15 B12 61.63(8) . . ?
B17 C15 B12 112.75(10) . . ?
C16 C15 B18 60.76(7) . . ?
B1 C15 B18 111.57(9) . . ?
B11 C15 B18 112.76(9) . . ?
B17 C15 B18 61.66(7) . . ?
B12 C15 B18 112.95(9) . . ?
B20 B15 B16 60.32(8) . . ?
B20 B15 B14 107.82(10) . . ?
B16 B15 B14 107.59(10) . . ?
B20 B15 B19 60.17(8) . . ?
B16 B15 B19 108.42(10) . . ?
B14 B15 B19 59.94(8) . . ?
B20 B15 B13 108.10(10) . . ?
B16 B15 B13 59.82(8) . . ?
B14 B15 B13 59.76(8) . . ?
B19 B15 B13 108.09(10) . . ?
B20 B15 H15 121.6 . . ?
B16 B15 H15 121.7 . . ?
B14 B15 H15 122.1 . . ?
B19 B15 H15 121.5 . . ?
B13 B15 H15 121.8 . . ?
C14 C16 C15 105.91(9) . . ?
C14 C16 B20 127.45(10) . . ?
C15 C16 B20 114.00(9) . . ?
C14 C16 B16 127.44(10) . . ?
C15 C16 B16 113.99(9) . . ?
B20 C16 B16 63.24(8) . . ?
C14 C16 B12 112.20(9) . . ?
C15 C16 B12 62.65(8) . . ?
B20 C16 B12 115.82(10) . . ?
B16 C16 B12 62.97(8) . . ?
C14 C16 B18 112.12(10) . . ?
C15 C16 B18 62.75(7) . . ?
B20 C16 B18 62.97(8) . . ?
B16 C16 B18 115.89(9) . . ?
B12 C16 B18 116.26(9) . . ?
C16 B16 B15 103.30(10) . . ?
C16 B16 B12 58.67(7) . . ?
B15 B16 B12 107.61(10) . . ?
C16 B16 B13 103.36(10) . . ?
B15 B16 B13 60.65(8) . . ?
B12 B16 B13 59.02(8) . . ?
C16 B16 B20 58.27(7) . . ?
B15 B16 B20 59.68(8) . . ?
B12 B16 B20 108.14(10) . . ?
B13 B16 B20 108.26(10) . . ?
C16 B16 H16 125.8 . . ?
B15 B16 H16 122.7 . . ?
B12 B16 H16 121.6 . . ?
B13 B16 H16 122.6 . . ?
B20 B16 H16 121.3 . . ?
C18 C17 C22 119.91(12) . . ?
C18 C17 P1 121.94(10) . . ?
C22 C17 P1 118.13(9) . . ?
C15 B17 B11 58.85(7) . . ?
C15 B17 B18 60.00(7) . . ?
B11 B17 B18 108.66(10) . . ?
C15 B17 B14 105.15(10) . . ?
B11 B17 B14 59.99(8) . . ?
B18 B17 B14 107.37(10) . . ?
C15 B17 B19 105.59(9) . . ?
B11 B17 B19 108.34(10) . . ?
B18 B17 B19 59.09(8) . . ?
B14 B17 B19 60.10(8) . . ?
C15 B17 H17 123.8 . . ?
B11 B17 H17 121.2 . . ?
B18 B17 H17 121.5 . . ?
B14 B17 H17 122.6 . . ?
B19 B17 H17 122.3 . . ?
C17 C18 C19 119.47(13) . . ?
C17 C18 H18 120.3 . . ?
C19 C18 H18 120.3 . . ?
C16 B18 C15 56.49(7) . . ?
C16 B18 B19 104.06(10) . . ?
C15 B18 B19 105.72(10) . . ?
C16 B18 B17 103.05(9) . . ?
C15 B18 B17 58.34(7) . . ?
B19 B18 B17 60.90(8) . . ?
C16 B18 B20 58.12(7) . . ?
C15 B18 B20 104.96(9) . . ?
B19 B18 B20 60.56(8) . . ?
B17 B18 B20 108.65(10) . . ?
C16 B18 H18A 126.0 . . ?
C15 B18 H18A 124.3 . . ?
B19 B18 H18A 122.2 . . ?
B17 B18 H18A 122.3 . . ?
B20 B18 H18A 121.7 . . ?
C20 C19 C18 120.54(13) . . ?
C20 C19 H19 119.7 . . ?
C18 C19 H19 119.7 . . ?
B18 B19 B20 60.41(8) . . ?
B18 B19 B14 107.69(10) . . ?
B20 B19 B14 107.25(10) . . ?
B18 B19 B15 108.08(10) . . ?
B20 B19 B15 59.46(8) . . ?
B14 B19 B15 59.93(8) . . ?
B18 B19 B17 60.01(8) . . ?
B20 B19 B17 107.84(9) . . ?
B14 B19 B17 59.57(8) . . ?
B15 B19 B17 107.67(10) . . ?
B18 B19 H19A 121.5 . . ?
B20 B19 H19A 122.0 . . ?
B14 B19 H19A 122.2 . . ?
B15 B19 H19A 121.9 . . ?
B17 B19 H19A 121.9 . . ?
C21 C20 C19 119.95(13) . . ?
C21 C20 H20 120.0 . . ?
C19 C20 H20 120.0 . . ?
C16 B20 B15 103.71(10) . . ?
C16 B20 B18 58.91(7) . . ?
B15 B20 B18 107.70(10) . . ?
C16 B20 B16 58.49(8) . . ?
B15 B20 B16 59.99(8) . . ?
B18 B20 B16 108.58(10) . . ?
C16 B20 B19 103.48(9) . . ?
B15 B20 B19 60.37(8) . . ?
B18 B20 B19 59.02(8) . . ?
B16 B20 B19 108.32(10) . . ?
C16 B20 H20A 125.5 . . ?
B15 B20 H20A 122.6 . . ?
B18 B20 H20A 121.5 . . ?
B16 B20 H20A 121.0 . . ?
B19 B20 H20A 122.8 . . ?
C20 C21 C22 120.07(12) . . ?
C20 C21 H21 120.0 . . ?
C22 C21 H21 120.0 . . ?
C23 B21 B2 59.80(8) . . ?
C23 B21 B8 60.04(7) . . ?
B2 B21 B8 108.76(10) . . ?
C23 B21 B6 105.98(9) . . ?
B2 B21 B6 106.56(10) . . ?
B8 B21 B6 59.81(8) . . ?
C23 B21 B3 105.58(10) . . ?
B2 B21 B3 58.76(8) . . ?
B8 B21 B3 107.62(10) . . ?
B6 B21 B3 59.33(9) . . ?
C23 B21 H21A 123.0 . . ?
B2 B21 H21A 121.9 . . ?
B8 B21 H21A 121.0 . . ?
B6 B21 H21A 122.9 . . ?
B3 B21 H21A 123.0 . . ?
C21 C22 C17 120.05(12) . . ?
C21 C22 H22 120.0 . . ?
C17 C22 H22 120.0 . . ?
C24 B22 B23 107.82(11) . . ?
C24 B22 B31 59.87(8) . . ?
B23 B22 B31 61.65(9) . . ?
C24 B22 C25 56.49(7) . . ?
B23 B22 C25 105.45(10) . . ?
B31 B22 C25 104.64(10) . . ?
C24 B22 B26 105.49(10) . . ?
B23 B22 B26 61.25(9) . . ?
B31 B22 B26 109.99(11) . . ?
C25 B22 B26 58.16(8) . . ?
C24 B22 H22A 123.5 . . ?
B23 B22 H22A 121.0 . . ?
B31 B22 H22A 121.0 . . ?
C25 B22 H22A 125.5 . . ?
B26 B22 H22A 121.4 . . ?
C26 C23 B1 107.87(9) . . ?
C26 C23 B9 61.80(7) . . ?
B1 C23 B9 116.77(10) . . ?
C26 C23 B2 61.36(7) . . ?
B1 C23 B2 113.36(9) . . ?
B9 C23 B2 112.14(9) . . ?
C26 C23 B21 109.31(9) . . ?
B1 C23 B21 129.55(10) . . ?
B9 C23 B21 110.41(9) . . ?
B2 C23 B21 60.32(8) . . ?
C26 C23 B8 109.11(9) . . ?
B1 C23 B8 132.84(10) . . ?
B9 C23 B8 60.41(8) . . ?
B2 C23 B8 109.59(10) . . ?
B21 C23 B8 60.54(8) . . ?
B22 B23 B25 107.96(11) . . ?
B22 B23 B24 108.10(11) . . ?
B25 B23 B24 60.38(10) . . ?
B22 B23 B31 59.37(9) . . ?
B25 B23 B31 59.98(9) . . ?
B24 B23 B31 107.83(12) . . ?
B22 B23 B26 60.43(9) . . ?
B25 B23 B26 108.14(11) . . ?
B24 B23 B26 59.68(10) . . ?
B31 B23 B26 107.57(10) . . ?
B22 B23 H23 121.7 . . ?
B25 B23 H23 121.5 . . ?
B24 B23 H23 121.7 . . ?
B31 B23 H23 122.2 . . ?
B26 B23 H23 121.8 . . ?
C25 C24 B1 107.58(9) . . ?
C25 C24 B22 62.14(8) . . ?
B1 C24 B22 111.52(9) . . ?
C25 C24 B31 109.46(9) . . ?
B1 C24 B31 128.95(10) . . ?
B22 C24 B31 60.33(8) . . ?
C25 C24 B28 61.64(8) . . ?
B1 C24 B28 118.19(9) . . ?
B22 C24 B28 112.69(10) . . ?
B31 C24 B28 109.91(9) . . ?
C25 C24 B30 108.93(9) . . ?
B1 C24 B30 133.98(10) . . ?
B22 C24 B30 109.83(9) . . ?
B31 C24 B30 60.33(8) . . ?
B28 C24 B30 60.13(8) . . ?
B29 B24 B23 107.74(12) . . ?
B29 B24 B26 108.49(11) . . ?
B23 B24 B26 60.64(10) . . ?
B29 B24 B27 60.14(10) . . ?
B23 B24 B27 108.61(11) . . ?
B26 B24 B27 60.37(9) . . ?
B29 B24 B25 59.71(10) . . ?
B23 B24 B25 59.61(10) . . ?
B26 B24 B25 108.29(11) . . ?
B27 B24 B25 107.97(12) . . ?
B29 B24 H24 121.8 . . ?
B23 B24 H24 121.6 . . ?
B26 B24 H24 121.1 . . ?
B27 B24 H24 121.4 . . ?
B25 B24 H24 122.0 . . ?
C26 C25 C24 110.07(9) . . ?
C26 C25 B27 125.50(11) . . ?
C24 C25 B27 112.71(11) . . ?
C26 C25 B26 125.86(12) . . ?
C24 C25 B26 112.48(10) . . ?
B27 C25 B26 62.97(9) . . ?
C26 C25 B28 115.43(10) . . ?
C24 C25 B28 61.69(8) . . ?
B27 C25 B28 62.02(9) . . ?
B26 C25 B28 113.47(11) . . ?
C26 C25 B22 116.34(10) . . ?
C24 C25 B22 61.37(8) . . ?
B27 C25 B22 113.08(10) . . ?
B26 C25 B22 61.73(8) . . ?
B28 C25 B22 112.12(10) . . ?
B23 B25 B29 108.26(12) . . ?
B23 B25 B30 108.10(11) . . ?
B29 B25 B30 60.32(9) . . ?
B23 B25 B31 60.54(9) . . ?
B29 B25 B31 107.66(10) . . ?
B30 B25 B31 59.20(8) . . ?
B23 B25 B24 60.02(10) . . ?
B29 B25 B24 59.95(10) . . ?
B30 B25 B24 108.04(11) . . ?
B31 B25 B24 107.99(12) . . ?
B23 B25 H25 121.4 . . ?
B29 B25 H25 121.7 . . ?
B30 B25 H25 121.8 . . ?
B31 B25 H25 122.0 . . ?
B24 B25 H25 121.7 . . ?
C25 C26 C23 109.79(10) . . ?
C25 C26 B10 126.25(10) . . ?
C23 C26 B10 112.62(10) . . ?
C25 C26 B5 125.67(11) . . ?
C23 C26 B5 112.60(10) . . ?
B10 C26 B5 62.74(9) . . ?
C25 C26 B2 115.38(10) . . ?
C23 C26 B2 61.74(7) . . ?
B10 C26 B2 113.07(10) . . ?
B5 C26 B2 61.75(8) . . ?
C25 C26 B9 116.26(10) . . ?
C23 C26 B9 61.42(7) . . ?
B10 C26 B9 62.02(8) . . ?
B5 C26 B9 113.16(10) . . ?
B2 C26 B9 112.14(9) . . ?
C25 B26 B24 104.40(12) . . ?
C25 B26 B22 60.11(8) . . ?
B24 B26 B22 106.42(12) . . ?
C25 B26 B27 58.25(8) . . ?
B24 B26 B27 59.89(10) . . ?
B22 B26 B27 107.96(11) . . ?
C25 B26 B23 104.69(11) . . ?
B24 B26 B23 59.68(10) . . ?
B22 B26 B23 58.32(9) . . ?
B27 B26 B23 107.47(13) . . ?
C25 B26 H26 124.2 . . ?
B24 B26 H26 123.0 . . ?
B22 B26 H26 122.0 . . ?
B27 B26 H26 121.6 . . ?
B23 B26 H26 123.1 . . ?
C25 B27 B28 59.91(8) . . ?
C25 B27 B24 104.69(11) . . ?
B28 B27 B24 106.85(12) . . ?
C25 B27 B29 104.97(11) . . ?
B28 B27 B29 58.72(9) . . ?
B24 B27 B29 59.83(10) . . ?
C25 B27 B26 58.78(8) . . ?
B28 B27 B26 108.38(11) . . ?
B24 B27 B26 59.73(10) . . ?
B29 B27 B26 107.74(11) . . ?
C25 B27 H27 124.1 . . ?
B28 B27 H27 121.7 . . ?
B24 B27 H27 122.9 . . ?
B29 B27 H27 122.8 . . ?
B26 B27 H27 121.4 . . ?
C25 B28 C24 56.67(7) . . ?
C25 B28 B29 105.16(11) . . ?
C24 B28 B29 107.62(10) . . ?
C25 B28 B30 105.15(10) . . ?
C24 B28 B30 60.29(8) . . ?
B29 B28 B30 61.33(9) . . ?
C25 B28 B27 58.07(8) . . ?
C24 B28 B27 105.34(10) . . ?
B29 B28 B27 60.79(9) . . ?
B30 B28 B27 109.60(11) . . ?
C25 B28 H28 125.3 . . ?
C24 B28 H28 123.3 . . ?
B29 B28 H28 121.5 . . ?
B30 B28 H28 120.8 . . ?
B27 B28 H28 121.8 . . ?
B28 B29 B25 108.00(10) . . ?
B28 B29 B24 108.41(12) . . ?
B25 B29 B24 60.35(10) . . ?
B28 B29 B27 60.48(9) . . ?
B25 B29 B27 108.39(12) . . ?
B24 B29 B27 60.03(10) . . ?
B28 B29 B30 59.51(8) . . ?
B25 B29 B30 59.97(8) . . ?
B24 B29 B30 108.07(11) . . ?
B27 B29 B30 107.92(10) . . ?
B28 B29 H29 121.6 . . ?
B25 B29 H29 121.5 . . ?
B24 B29 H29 121.5 . . ?
B27 B29 H29 121.5 . . ?
B30 B29 H29 122.0 . . ?
B28 B30 C24 59.58(8) . . ?
B28 B30 B31 108.77(11) . . ?
C24 B30 B31 59.47(8) . . ?
B28 B30 B25 107.51(11) . . ?
C24 B30 B25 106.09(11) . . ?
B31 B30 B25 60.46(8) . . ?
B28 B30 B29 59.16(8) . . ?
C24 B30 B29 105.40(11) . . ?
B31 B30 B29 108.18(11) . . ?
B25 B30 B29 59.71(9) . . ?
B28 B30 H30 121.6 . . ?
C24 B30 H30 123.5 . . ?
B31 B30 H30 120.9 . . ?
B25 B30 H30 122.2 . . ?
B29 B30 H30 122.7 . . ?
C24 B31 B22 59.80(8) . . ?
C24 B31 B30 60.20(8) . . ?
B22 B31 B30 109.31(10) . . ?
C24 B31 B25 106.56(10) . . ?
B22 B31 B25 107.24(11) . . ?
B30 B31 B25 60.34(8) . . ?
C24 B31 B23 105.70(11) . . ?
B22 B31 B23 58.98(9) . . ?
B30 B31 B23 108.17(11) . . ?
B25 B31 B23 59.48(9) . . ?
C24 B31 H31 123.0 . . ?
B22 B31 H31 121.6 . . ?
B30 B31 H31 120.6 . . ?
B25 B31 H31 122.4 . . ?
B23 B31 H31 122.9 . . ?

loop_
_geom_bond_atom_site_label_1
_geom_bond_atom_site_label_2
_geom_bond_distance
_geom_bond_site_symmetry_2
_geom_bond_publ_flag
P1 C13 1.7633(12) . ?
P1 C7 1.7895(12) . ?
P1 C1 1.7974(12) . ?
P1 C17 1.7984(13) . ?
O1 C14 1.3265(14) . ?
O1 B1 1.5221(14) . ?
C1 C2 1.3904(18) . ?
C1 C6 1.3982(18) . ?
B1 C15 1.6421(18) . ?
B1 C23 1.6778(18) . ?
B1 C24 1.6848(17) . ?
C2 C3 1.3902(18) . ?
C2 H2 0.9500 . ?
B2 C26 1.7352(18) . ?
B2 B3 1.739(2) . ?
B2 C23 1.7415(18) . ?
B2 B21 1.751(2) . ?
B2 B5 1.771(2) . ?
B2 H2A 1.1200 . ?
C3 C4 1.379(2) . ?
C3 H3 0.9500 . ?
B3 B6 1.774(2) . ?
B3 B4 1.787(2) . ?
B3 B5 1.790(2) . ?
B3 B21 1.793(2) . ?
B3 H3A 1.1200 . ?
C4 C5 1.385(2) . ?
C4 H4 0.9500 . ?
B4 B5 1.779(2) . ?
B4 B7 1.780(2) . ?
B4 B10 1.787(2) . ?
B4 B6 1.788(2) . ?
B4 H4A 1.1200 . ?
C5 C6 1.3900(19) . ?
C5 H5 0.9500 . ?
B5 C26 1.716(2) . ?
B5 B10 1.786(2) . ?
B5 H5A 1.1200 . ?
C6 H6 0.9500 . ?
B6 B8 1.772(2) . ?
B6 B7 1.774(2) . ?
B6 B21 1.791(2) . ?
B6 H6A 1.1200 . ?
C7 C12 1.3928(17) . ?
C7 C8 1.4037(17) . ?
B7 B9 1.746(2) . ?
B7 B8 1.784(2) . ?
B7 B10 1.787(2) . ?
B7 H7 1.1200 . ?
C8 C9 1.3861(18) . ?
C8 H8 0.9500 . ?
B8 C23 1.7541(18) . ?
B8 B9 1.757(2) . ?
B8 B21 1.763(2) . ?
B8 H8A 1.1200 . ?
C9 C10 1.3879(19) . ?
C9 H9 0.9500 . ?
B9 C23 1.7386(18) . ?
B9 C26 1.7449(18) . ?
B9 B10 1.782(2) . ?
B9 H9A 1.1200 . ?
C10 C11 1.3856(18) . ?
C10 H10 0.9500 . ?
B10 C26 1.7144(19) . ?
B10 H10A 1.1200 . ?
C11 C12 1.3876(18) . ?
C11 H11 0.9500 . ?
B11 C15 1.7164(18) . ?
B11 B12 1.772(2) . ?
B11 B17 1.775(2) . ?
B11 B14 1.776(2) . ?
B11 B13 1.790(2) . ?
B11 H11A 1.1200 . ?
C12 H12 0.9500 . ?
B12 C16 1.7103(18) . ?
B12 C15 1.7422(18) . ?
B12 B13 1.758(2) . ?
B12 B16 1.783(2) . ?
B12 H12A 1.1200 . ?
C13 C14 1.3469(17) . ?
C13 H13 0.9500 . ?
B13 B16 1.785(2) . ?
B13 B14 1.787(2) . ?
B13 B15 1.800(2) . ?
B13 H13A 1.1200 . ?
C14 C16 1.4950(16) . ?
B14 B17 1.777(2) . ?
B14 B15 1.787(2) . ?
B14 B19 1.787(2) . ?
B14 H14 1.1200 . ?
C15 C16 1.6386(16) . ?
C15 B17 1.7173(17) . ?
C15 B18 1.7471(18) . ?
B15 B20 1.774(2) . ?
B15 B16 1.779(2) . ?
B15 B19 1.790(2) . ?
B15 H15 1.1200 . ?
C16 B20 1.7005(18) . ?
C16 B16 1.7045(18) . ?
C16 B18 1.7149(17) . ?
B16 B20 1.785(2) . ?
B16 H16 1.1200 . ?
C17 C18 1.3869(18) . ?
C17 C22 1.3924(18) . ?
B17 B18 1.7756(19) . ?
B17 B19 1.791(2) . ?
B17 H17 1.1200 . ?
C18 C19 1.387(2) . ?
C18 H18 0.9500 . ?
B18 B19 1.759(2) . ?
B18 B20 1.784(2) . ?
B18 H18A 1.1200 . ?
C19 C20 1.382(2) . ?
C19 H19 0.9500 . ?
B19 B20 1.787(2) . ?
B19 H19A 1.1200 . ?
C20 C21 1.3810(19) . ?
C20 H20 0.9500 . ?
B20 H20A 1.1200 . ?
C21 C22 1.3829(19) . ?
C21 H21 0.9500 . ?
B21 C23 1.7430(18) . ?
B21 H21A 1.1200 . ?
C22 H22 0.9500 . ?
B22 C24 1.7409(19) . ?
B22 B23 1.743(2) . ?
B22 B31 1.750(2) . ?
B22 C25 1.7536(19) . ?
B22 B26 1.781(2) . ?
B22 H22A 1.1200 . ?
C23 C26 1.6564(16) . ?
B23 B25 1.771(3) . ?
B23 B24 1.778(2) . ?
B23 B31 1.790(2) . ?
B23 B26 1.795(2) . ?
B23 H23 1.1200 . ?
C24 C25 1.6538(17) . ?
C24 B31 1.7422(18) . ?
C24 B28 1.7426(18) . ?
C24 B30 1.7551(19) . ?
B24 B29 1.778(3) . ?
B24 B26 1.778(3) . ?
B24 B27 1.781(2) . ?
B24 B25 1.785(3) . ?
B24 H24 1.1200 . ?
C25 C26 1.5295(17) . ?
C25 B27 1.7085(19) . ?
C25 B26 1.7183(19) . ?
C25 B28 1.742(2) . ?
B25 B29 1.773(2) . ?
B25 B30 1.778(2) . ?
B25 B31 1.780(2) . ?
B25 H25 1.1200 . ?
B26 B27 1.790(2) . ?
B26 H26 1.1200 . ?
B27 B28 1.778(2) . ?
B27 B29 1.783(2) . ?
B27 H27 1.1200 . ?
B28 B29 1.746(2) . ?
B28 B30 1.752(2) . ?
B28 H28 1.1200 . ?
B29 B30 1.784(2) . ?
B29 H29 1.1200 . ?
B30 B31 1.757(2) . ?
B30 H30 1.1200 . ?
B31 H31 1.1200 . ?

loop_
_geom_torsion_atom_site_label_1
_geom_torsion_atom_site_label_2
_geom_torsion_atom_site_label_3
_geom_torsion_atom_site_label_4
_geom_torsion
_geom_torsion_site_symmetry_1
_geom_torsion_site_symmetry_2
_geom_torsion_site_symmetry_3
_geom_torsion_site_symmetry_4
_geom_torsion_publ_flag
C13 P1 C1 C2 127.09(10) . . . . ?
C7 P1 C1 C2 7.13(12) . . . . ?
C17 P1 C1 C2 -111.02(11) . . . . ?
C13 P1 C1 C6 -53.42(11) . . . . ?
C7 P1 C1 C6 -173.38(10) . . . . ?
C17 P1 C1 C6 68.47(11) . . . . ?
C14 O1 B1 C15 -1.52(12) . . . . ?
C14 O1 B1 C23 121.84(10) . . . . ?
C14 O1 B1 C24 -125.09(10) . . . . ?
C6 C1 C2 C3 -0.72(19) . . . . ?
P1 C1 C2 C3 178.76(10) . . . . ?
C1 C2 C3 C4 -0.5(2) . . . . ?
C26 B2 B3 B6 61.82(12) . . . . ?
C23 B2 B3 B6 2.07(13) . . . . ?
B21 B2 B3 B6 -37.32(10) . . . . ?
B5 B2 B3 B6 100.87(11) . . . . ?
C26 B2 B3 B4 -1.86(14) . . . . ?
C23 B2 B3 B4 -61.62(13) . . . . ?
B21 B2 B3 B4 -101.00(12) . . . . ?
B5 B2 B3 B4 37.19(10) . . . . ?
C26 B2 B3 B5 -39.04(9) . . . . ?
C23 B2 B3 B5 -98.80(11) . . . . ?
B21 B2 B3 B5 -138.19(11) . . . . ?
C26 B2 B3 B21 99.15(10) . . . . ?
C23 B2 B3 B21 39.39(9) . . . . ?
B5 B2 B3 B21 138.19(11) . . . . ?
C2 C3 C4 C5 1.3(2) . . . . ?
B2 B3 B4 B5 -37.43(10) . . . . ?
B6 B3 B4 B5 -138.15(11) . . . . ?
B21 B3 B4 B5 -100.26(11) . . . . ?
B2 B3 B4 B7 63.75(13) . . . . ?
B6 B3 B4 B7 -36.97(10) . . . . ?
B5 B3 B4 B7 101.19(12) . . . . ?
B21 B3 B4 B7 0.92(14) . . . . ?
B2 B3 B4 B10 0.30(15) . . . . ?
B6 B3 B4 B10 -100.42(12) . . . . ?
B5 B3 B4 B10 37.73(10) . . . . ?
B21 B3 B4 B10 -62.53(14) . . . . ?
B2 B3 B4 B6 100.72(12) . . . . ?
B5 B3 B4 B6 138.15(11) . . . . ?
B21 B3 B4 B6 37.89(10) . . . . ?
C3 C4 C5 C6 -0.9(2) . . . . ?
B3 B2 B5 C26 -134.85(11) . . . . ?
C23 B2 B5 C26 -32.74(9) . . . . ?
B21 B2 B5 C26 -96.00(11) . . . . ?
C26 B2 B5 B4 97.74(11) . . . . ?
B3 B2 B5 B4 -37.11(10) . . . . ?
C23 B2 B5 B4 64.99(12) . . . . ?
B21 B2 B5 B4 1.74(14) . . . . ?
C26 B2 B5 B10 34.37(9) . . . . ?
B3 B2 B5 B10 -100.48(12) . . . . ?
C23 B2 B5 B10 1.63(13) . . . . ?
B21 B2 B5 B10 -61.63(13) . . . . ?
C26 B2 B5 B3 134.85(11) . . . . ?
C23 B2 B5 B3 102.11(11) . . . . ?
B21 B2 B5 B3 38.85(10) . . . . ?
B7 B4 B5 C26 -1.49(13) . . . . ?
B10 B4 B5 C26 -39.19(9) . . . . ?
B3 B4 B5 C26 98.66(11) . . . . ?
B6 B4 B5 C26 61.52(13) . . . . ?
B7 B4 B5 B2 -63.75(13) . . . . ?
B10 B4 B5 B2 -101.45(11) . . . . ?
B3 B4 B5 B2 36.40(10) . . . . ?
B6 B4 B5 B2 -0.74(14) . . . . ?
B7 B4 B5 B10 37.70(10) . . . . ?
B3 B4 B5 B10 137.85(11) . . . . ?
B6 B4 B5 B10 100.71(12) . . . . ?
B7 B4 B5 B3 -100.15(12) . . . . ?
B10 B4 B5 B3 -137.85(11) . . . . ?
B6 B4 B5 B3 -37.14(10) . . . . ?
B2 B3 B5 C26 39.25(9) . . . . ?
B6 B3 B5 C26 -61.47(13) . . . . ?
B4 B3 B5 C26 -98.98(11) . . . . ?
B21 B3 B5 C26 2.21(13) . . . . ?
B6 B3 B5 B2 -100.72(11) . . . . ?
B4 B3 B5 B2 -138.23(11) . . . . ?
B21 B3 B5 B2 -37.04(9) . . . . ?
B2 B3 B5 B4 138.23(11) . . . . ?
B6 B3 B5 B4 37.51(10) . . . . ?
B21 B3 B5 B4 101.18(12) . . . . ?
B2 B3 B5 B10 100.49(11) . . . . ?
B6 B3 B5 B10 -0.23(14) . . . . ?
B4 B3 B5 B10 -37.74(10) . . . . ?
B21 B3 B5 B10 63.44(13) . . . . ?
C4 C5 C6 C1 -0.3(2) . . . . ?
C2 C1 C6 C5 1.1(2) . . . . ?
P1 C1 C6 C5 -178.36(10) . . . . ?
B2 B3 B6 B8 0.36(14) . . . . ?
B4 B3 B6 B8 101.24(11) . . . . ?
B5 B3 B6 B8 63.99(13) . . . . ?
B21 B3 B6 B8 -36.57(10) . . . . ?
B2 B3 B6 B7 -63.57(13) . . . . ?
B4 B3 B6 B7 37.31(10) . . . . ?
B5 B3 B6 B7 0.06(14) . . . . ?
B21 B3 B6 B7 -100.50(11) . . . . ?
B2 B3 B6 B4 -100.88(11) . . . . ?
B5 B3 B6 B4 -37.25(10) . . . . ?
B21 B3 B6 B4 -137.81(11) . . . . ?
B2 B3 B6 B21 36.93(9) . . . . ?
B4 B3 B6 B21 137.81(11) . . . . ?
B5 B3 B6 B21 100.57(11) . . . . ?
B5 B4 B6 B8 -63.28(13) . . . . ?
B7 B4 B6 B8 37.57(10) . . . . ?
B10 B4 B6 B8 0.17(14) . . . . ?
B3 B4 B6 B8 -100.74(11) . . . . ?
B5 B4 B6 B3 37.46(10) . . . . ?
B7 B4 B6 B3 138.31(11) . . . . ?
B10 B4 B6 B3 100.92(12) . . . . ?
B5 B4 B6 B7 -100.85(12) . . . . ?
B10 B4 B6 B7 -37.40(10) . . . . ?
B3 B4 B6 B7 -138.31(11) . . . . ?
B5 B4 B6 B21 -0.48(14) . . . . ?
B7 B4 B6 B21 100.37(11) . . . . ?
B10 B4 B6 B21 62.97(13) . . . . ?
B3 B4 B6 B21 -37.94(10) . . . . ?
C13 P1 C7 C12 -9.38(12) . . . . ?
C1 P1 C7 C12 106.07(10) . . . . ?
C17 P1 C7 C12 -135.14(10) . . . . ?
C13 P1 C7 C8 170.29(10) . . . . ?
C1 P1 C7 C8 -74.25(11) . . . . ?
C17 P1 C7 C8 44.54(11) . . . . ?
B8 B6 B7 B9 -36.58(10) . . . . ?
B3 B6 B7 B9 64.27(14) . . . . ?
B4 B6 B7 B9 101.70(12) . . . . ?
B21 B6 B7 B9 0.44(14) . . . . ?
B8 B6 B7 B4 -138.28(11) . . . . ?
B3 B6 B7 B4 -37.42(10) . . . . ?
B21 B6 B7 B4 -101.26(12) . . . . ?
B3 B6 B7 B8 100.85(11) . . . . ?
B4 B6 B7 B8 138.28(11) . . . . ?
B21 B6 B7 B8 37.02(10) . . . . ?
B8 B6 B7 B10 -100.73(11) . . . . ?
B3 B6 B7 B10 0.13(14) . . . . ?
B4 B6 B7 B10 37.55(10) . . . . ?
B21 B6 B7 B10 -63.71(13) . . . . ?
B5 B4 B7 B9 -0.02(14) . . . . ?
B10 B4 B7 B9 37.67(10) . . . . ?
B3 B4 B7 B9 -63.59(13) . . . . ?
B6 B4 B7 B9 -100.50(11) . . . . ?
B5 B4 B7 B6 100.48(11) . . . . ?
B10 B4 B7 B6 138.17(11) . . . . ?
B3 B4 B7 B6 36.91(10) . . . . ?
B5 B4 B7 B8 63.26(13) . . . . ?
B10 B4 B7 B8 100.95(11) . . . . ?
B3 B4 B7 B8 -0.32(14) . . . . ?
B6 B4 B7 B8 -37.22(10) . . . . ?
B5 B4 B7 B10 -37.69(10) . . . . ?
B3 B4 B7 B10 -101.26(11) . . . . ?
B6 B4 B7 B10 -138.17(11) . . . . ?
C12 C7 C8 C9 0.03(19) . . . . ?
P1 C7 C8 C9 -179.65(10) . . . . ?
B3 B6 B8 C23 -2.60(13) . . . . ?
B7 B6 B8 C23 98.52(10) . . . . ?
B4 B6 B8 C23 61.15(12) . . . . ?
B21 B6 B8 C23 -39.65(9) . . . . ?
B3 B6 B8 B9 -64.93(12) . . . . ?
B7 B6 B8 B9 36.20(10) . . . . ?
B4 B6 B8 B9 -1.17(13) . . . . ?
B21 B6 B8 B9 -101.97(11) . . . . ?
B3 B6 B8 B21 37.05(10) . . . . ?
B7 B6 B8 B21 138.17(11) . . . . ?
B4 B6 B8 B21 100.80(11) . . . . ?
B3 B6 B8 B7 -101.13(11) . . . . ?
B4 B6 B8 B7 -37.37(10) . . . . ?
B21 B6 B8 B7 -138.17(11) . . . . ?
B9 B7 B8 C23 38.70(9) . . . . ?
B6 B7 B8 C23 -100.26(11) . . . . ?
B4 B7 B8 C23 -62.75(12) . . . . ?
B10 B7 B8 C23 0.88(13) . . . . ?
B6 B7 B8 B9 -138.95(11) . . . . ?
B4 B7 B8 B9 -101.44(11) . . . . ?
B10 B7 B8 B9 -37.81(10) . . . . ?
B9 B7 B8 B21 101.02(11) . . . . ?
B6 B7 B8 B21 -37.93(10) . . . . ?
B4 B7 B8 B21 -0.42(14) . . . . ?
B10 B7 B8 B21 63.21(13) . . . . ?
B9 B7 B8 B6 138.95(11) . . . . ?
B4 B7 B8 B6 37.51(10) . . . . ?
B10 B7 B8 B6 101.14(12) . . . . ?
C7 C8 C9 C10 0.5(2) . . . . ?
B6 B7 B9 C23 -3.09(14) . . . . ?
B4 B7 B9 C23 60.89(13) . . . . ?
B8 B7 B9 C23 -39.69(9) . . . . ?
B10 B7 B9 C23 98.35(11) . . . . ?
B6 B7 B9 C26 -62.48(13) . . . . ?
B4 B7 B9 C26 1.50(13) . . . . ?
B8 B7 B9 C26 -99.07(10) . . . . ?
B10 B7 B9 C26 38.96(9) . . . . ?
B6 B7 B9 B8 36.60(10) . . . . ?
B4 B7 B9 B8 100.57(11) . . . . ?
B10 B7 B9 B8 138.04(11) . . . . ?
B6 B7 B9 B10 -101.44(12) . . . . ?
B4 B7 B9 B10 -37.46(10) . . . . ?
B8 B7 B9 B10 -138.04(11) . . . . ?
B21 B8 B9 C23 34.55(9) . . . . ?
B6 B8 B9 C23 98.96(11) . . . . ?
B7 B8 B9 C23 135.51(11) . . . . ?
C23 B8 B9 C26 -36.19(9) . . . . ?
B21 B8 B9 C26 -1.64(13) . . . . ?
B6 B8 B9 C26 62.77(12) . . . . ?
B7 B8 B9 C26 99.32(11) . . . . ?
C23 B8 B9 B7 -135.51(11) . . . . ?
B21 B8 B9 B7 -100.96(11) . . . . ?
B6 B8 B9 B7 -36.55(10) . . . . ?
C23 B8 B9 B10 -97.21(11) . . . . ?
B21 B8 B9 B10 -62.66(13) . . . . ?
B6 B8 B9 B10 1.75(13) . . . . ?
B7 B8 B9 B10 38.29(10) . . . . ?
C8 C9 C10 C11 -0.3(2) . . . . ?
C23 B9 B10 C26 32.53(9) . . . . ?
B7 B9 B10 C26 134.40(10) . . . . ?
B8 B9 B10 C26 95.93(10) . . . . ?
C23 B9 B10 B5 -2.10(13) . . . . ?
C26 B9 B10 B5 -34.63(9) . . . . ?
B7 B9 B10 B5 99.77(11) . . . . ?
B8 B9 B10 B5 61.29(13) . . . . ?
C23 B9 B10 B7 -101.87(10) . . . . ?
C26 B9 B10 B7 -134.40(10) . . . . ?
B8 B9 B10 B7 -38.47(10) . . . . ?
C23 B9 B10 B4 -65.03(12) . . . . ?
C26 B9 B10 B4 -97.56(11) . . . . ?
B7 B9 B10 B4 36.84(10) . . . . ?
B8 B9 B10 B4 -1.63(13) . . . . ?
B2 B5 B10 C26 -34.81(9) . . . . ?
B4 B5 B10 C26 -134.32(11) . . . . ?
B3 B5 B10 C26 -96.61(11) . . . . ?
C26 B5 B10 B9 35.11(9) . . . . ?
B2 B5 B10 B9 0.30(14) . . . . ?
B4 B5 B10 B9 -99.21(11) . . . . ?
B3 B5 B10 B9 -61.50(13) . . . . ?
C26 B5 B10 B7 96.92(11) . . . . ?
B2 B5 B10 B7 62.10(13) . . . . ?
B4 B5 B10 B7 -37.40(10) . . . . ?
B3 B5 B10 B7 0.30(14) . . . . ?
C26 B5 B10 B4 134.32(11) . . . . ?
B2 B5 B10 B4 99.51(12) . . . . ?
B3 B5 B10 B4 37.71(10) . . . . ?
B9 B7 B10 C26 -39.69(9) . . . . ?
B6 B7 B10 C26 60.99(13) . . . . ?
B4 B7 B10 C26 98.66(11) . . . . ?
B8 B7 B10 C26 -2.27(14) . . . . ?
B6 B7 B10 B9 100.68(11) . . . . ?
B4 B7 B10 B9 138.35(11) . . . . ?
B8 B7 B10 B9 37.41(10) . . . . ?
B9 B7 B10 B5 -100.95(11) . . . . ?
B6 B7 B10 B5 -0.27(14) . . . . ?
B4 B7 B10 B5 37.40(10) . . . . ?
B8 B7 B10 B5 -63.53(13) . . . . ?
B9 B7 B10 B4 -138.35(11) . . . . ?
B6 B7 B10 B4 -37.67(10) . . . . ?
B8 B7 B10 B4 -100.93(11) . . . . ?
B5 B4 B10 C26 39.19(9) . . . . ?
B7 B4 B10 C26 -98.68(11) . . . . ?
B3 B4 B10 C26 1.39(14) . . . . ?
B6 B4 B10 C26 -61.50(13) . . . . ?
B5 B4 B10 B9 101.56(11) . . . . ?
B7 B4 B10 B9 -36.31(9) . . . . ?
B3 B4 B10 B9 63.76(13) . . . . ?
B6 B4 B10 B9 0.88(13) . . . . ?
B7 B4 B10 B5 -137.87(11) . . . . ?
B3 B4 B10 B5 -37.80(10) . . . . ?
B6 B4 B10 B5 -100.68(11) . . . . ?
B5 B4 B10 B7 137.87(11) . . . . ?
B3 B4 B10 B7 100.07(12) . . . . ?
B6 B4 B10 B7 37.19(10) . . . . ?
C9 C10 C11 C12 -0.5(2) . . . . ?
C10 C11 C12 C7 1.1(2) . . . . ?
C8 C7 C12 C11 -0.82(19) . . . . ?
P1 C7 C12 C11 178.86(10) . . . . ?
C15 B11 B12 C16 36.12(8) . . . . ?
B17 B11 B12 C16 1.75(13) . . . . ?
B14 B11 B12 C16 -61.76(12) . . . . ?
B13 B11 B12 C16 -99.11(10) . . . . ?
B17 B11 B12 C15 -34.37(9) . . . . ?
B14 B11 B12 C15 -97.88(10) . . . . ?
B13 B11 B12 C15 -135.23(10) . . . . ?
C15 B11 B12 B13 135.23(10) . . . . ?
B17 B11 B12 B13 100.86(11) . . . . ?
B14 B11 B12 B13 37.35(10) . . . . ?
C15 B11 B12 B16 96.85(10) . . . . ?
B17 B11 B12 B16 62.48(13) . . . . ?
B14 B11 B12 B16 -1.03(13) . . . . ?
B13 B11 B12 B16 -38.38(10) . . . . ?
C7 P1 C13 C14 -60.96(13) . . . . ?
C1 P1 C13 C14 179.11(12) . . . . ?
C17 P1 C13 C14 61.02(13) . . . . ?
C16 B12 B13 B16 -40.04(9) . . . . ?
C15 B12 B13 B16 -98.90(10) . . . . ?
B11 B12 B13 B16 -137.53(10) . . . . ?
C16 B12 B13 B14 60.36(12) . . . . ?
C15 B12 B13 B14 1.51(13) . . . . ?
B11 B12 B13 B14 -37.12(9) . . . . ?
B16 B12 B13 B14 100.41(11) . . . . ?
C16 B12 B13 B11 97.49(10) . . . . ?
C15 B12 B13 B11 38.63(9) . . . . ?
B16 B12 B13 B11 137.53(10) . . . . ?
C16 B12 B13 B15 -2.70(13) . . . . ?
C15 B12 B13 B15 -61.56(12) . . . . ?
B11 B12 B13 B15 -100.19(11) . . . . ?
B16 B12 B13 B15 37.35(10) . . . . ?
C15 B11 B13 B12 -39.26(9) . . . . ?
B17 B11 B13 B12 -101.10(10) . . . . ?
B14 B11 B13 B12 -138.12(10) . . . . ?
C15 B11 B13 B16 -1.12(13) . . . . ?
B12 B11 B13 B16 38.13(9) . . . . ?
B17 B11 B13 B16 -62.97(12) . . . . ?
B14 B11 B13 B16 -99.99(11) . . . . ?
C15 B11 B13 B14 98.87(10) . . . . ?
B12 B11 B13 B14 138.12(10) . . . . ?
B17 B11 B13 B14 37.02(9) . . . . ?
C15 B11 B13 B15 61.68(12) . . . . ?
B12 B11 B13 B15 100.94(11) . . . . ?
B17 B11 B13 B15 -0.16(13) . . . . ?
B14 B11 B13 B15 -37.18(9) . . . . ?
B1 O1 C14 C13 -178.72(12) . . . . ?
B1 O1 C14 C16 2.00(14) . . . . ?
P1 C13 C14 O1 -0.7(2) . . . . ?
P1 C13 C14 C16 178.54(9) . . . . ?
C15 B11 B14 B17 39.23(9) . . . . ?
B12 B11 B14 B17 101.89(10) . . . . ?
B13 B11 B14 B17 138.79(10) . . . . ?
C15 B11 B14 B13 -99.56(10) . . . . ?
B12 B11 B14 B13 -36.90(9) . . . . ?
B17 B11 B14 B13 -138.79(10) . . . . ?
C15 B11 B14 B15 -61.77(13) . . . . ?
B12 B11 B14 B15 0.89(14) . . . . ?
B17 B11 B14 B15 -101.00(11) . . . . ?
B13 B11 B14 B15 37.79(10) . . . . ?
C15 B11 B14 B19 2.02(13) . . . . ?
B12 B11 B14 B19 64.68(13) . . . . ?
B17 B11 B14 B19 -37.21(10) . . . . ?
B13 B11 B14 B19 101.58(11) . . . . ?
B12 B13 B14 B11 37.29(9) . . . . ?
B16 B13 B14 B11 101.00(11) . . . . ?
B15 B13 B14 B11 138.13(10) . . . . ?
B12 B13 B14 B17 0.33(13) . . . . ?
B16 B13 B14 B17 64.04(12) . . . . ?
B11 B13 B14 B17 -36.96(9) . . . . ?
B15 B13 B14 B17 101.17(11) . . . . ?
B12 B13 B14 B15 -100.84(11) . . . . ?
B16 B13 B14 B15 -37.13(10) . . . . ?
B11 B13 B14 B15 -138.13(10) . . . . ?
B12 B13 B14 B19 -63.73(13) . . . . ?
B16 B13 B14 B19 -0.02(14) . . . . ?
B11 B13 B14 B19 -101.03(11) . . . . ?
B15 B13 B14 B19 37.10(10) . . . . ?
O1 B1 C15 C16 0.47(11) . . . . ?
C23 B1 C15 C16 -117.45(10) . . . . ?
C24 B1 C15 C16 118.94(10) . . . . ?
O1 B1 C15 B11 -132.93(12) . . . . ?
C23 B1 C15 B11 109.15(14) . . . . ?
C24 B1 C15 B11 -14.46(18) . . . . ?
O1 B1 C15 B17 134.80(12) . . . . ?
C23 B1 C15 B17 16.89(18) . . . . ?
C24 B1 C15 B17 -106.73(14) . . . . ?
O1 B1 C15 B12 -62.84(11) . . . . ?
C23 B1 C15 B12 179.25(9) . . . . ?
C24 B1 C15 B12 55.63(13) . . . . ?
O1 B1 C15 B18 63.90(11) . . . . ?
C23 B1 C15 B18 -54.01(13) . . . . ?
C24 B1 C15 B18 -177.63(9) . . . . ?
B12 B11 C15 C16 -39.29(9) . . . . ?
B17 B11 C15 C16 102.05(10) . . . . ?
B14 B11 C15 C16 62.25(12) . . . . ?
B13 B11 C15 C16 -0.40(12) . . . . ?
B12 B11 C15 B1 92.27(14) . . . . ?
B17 B11 C15 B1 -126.40(14) . . . . ?
B14 B11 C15 B1 -166.20(12) . . . . ?
B13 B11 C15 B1 131.16(13) . . . . ?
B12 B11 C15 B17 -141.33(10) . . . . ?
B14 B11 C15 B17 -39.80(9) . . . . ?
B13 B11 C15 B17 -102.44(10) . . . . ?
B17 B11 C15 B12 141.33(10) . . . . ?
B14 B11 C15 B12 101.53(11) . . . . ?
B13 B11 C15 B12 38.89(9) . . . . ?
B12 B11 C15 B18 -104.72(10) . . . . ?
B17 B11 C15 B18 36.62(10) . . . . ?
B14 B11 C15 B18 -3.18(13) . . . . ?
B13 B11 C15 B18 -65.83(12) . . . . ?
B13 B12 C15 C16 96.82(10) . . . . ?
B11 B12 C15 C16 136.63(10) . . . . ?
B16 B12 C15 C16 33.71(8) . . . . ?
C16 B12 C15 B1 93.75(10) . . . . ?
B13 B12 C15 B1 -169.42(9) . . . . ?
B11 B12 C15 B1 -129.62(11) . . . . ?
B16 B12 C15 B1 127.46(10) . . . . ?
C16 B12 C15 B11 -136.63(10) . . . . ?
B13 B12 C15 B11 -39.81(9) . . . . ?
B16 B12 C15 B11 -102.92(10) . . . . ?
C16 B12 C15 B17 -99.79(10) . . . . ?
B13 B12 C15 B17 -2.97(13) . . . . ?
B11 B12 C15 B17 36.84(9) . . . . ?
B16 B12 C15 B17 -66.08(11) . . . . ?
C16 B12 C15 B18 -32.22(9) . . . . ?
B13 B12 C15 B18 64.60(12) . . . . ?
B11 B12 C15 B18 104.41(10) . . . . ?
B16 B12 C15 B18 1.49(12) . . . . ?
B11 B14 B15 B20 63.25(13) . . . . ?
B17 B14 B15 B20 -0.32(13) . . . . ?
B13 B14 B15 B20 100.97(11) . . . . ?
B19 B14 B15 B20 -37.84(9) . . . . ?
B11 B14 B15 B16 -0.41(14) . . . . ?
B17 B14 B15 B16 -63.98(13) . . . . ?
B13 B14 B15 B16 37.31(10) . . . . ?
B19 B14 B15 B16 -101.50(11) . . . . ?
B11 B14 B15 B19 101.09(11) . . . . ?
B17 B14 B15 B19 37.52(9) . . . . ?
B13 B14 B15 B19 138.81(10) . . . . ?
B11 B14 B15 B13 -37.72(10) . . . . ?
B17 B14 B15 B13 -101.29(11) . . . . ?
B19 B14 B15 B13 -138.81(10) . . . . ?
B12 B13 B15 B20 -0.19(14) . . . . ?
B16 B13 B15 B20 37.57(10) . . . . ?
B14 B13 B15 B20 -100.49(11) . . . . ?
B11 B13 B15 B20 -63.41(12) . . . . ?
B12 B13 B15 B16 -37.76(10) . . . . ?
B14 B13 B15 B16 -138.06(11) . . . . ?
B11 B13 B15 B16 -100.97(11) . . . . ?
B12 B13 B15 B14 100.30(11) . . . . ?
B16 B13 B15 B14 138.06(11) . . . . ?
B11 B13 B15 B14 37.09(9) . . . . ?
B12 B13 B15 B19 63.46(13) . . . . ?
B16 B13 B15 B19 101.21(11) . . . . ?
B14 B13 B15 B19 -36.84(9) . . . . ?
B11 B13 B15 B19 0.24(13) . . . . ?
O1 C14 C16 C15 -1.49(12) . . . . ?
C13 C14 C16 C15 179.17(10) . . . . ?
O1 C14 C16 B20 -140.19(11) . . . . ?
C13 C14 C16 B20 40.48(18) . . . . ?
O1 C14 C16 B16 137.16(11) . . . . ?
C13 C14 C16 B16 -42.18(17) . . . . ?
O1 C14 C16 B12 64.96(13) . . . . ?
C13 C14 C16 B12 -114.38(12) . . . . ?
O1 C14 C16 B18 -68.03(12) . . . . ?
C13 C14 C16 B18 112.63(12) . . . . ?
B1 C15 C16 C14 0.51(11) . . . . ?
B11 C15 C16 C14 146.87(9) . . . . ?
B17 C15 C16 C14 -146.85(10) . . . . ?
B12 C15 C16 C14 107.16(10) . . . . ?
B18 C15 C16 C14 -107.08(10) . . . . ?
B1 C15 C16 B20 145.51(10) . . . . ?
B11 C15 C16 B20 -68.13(12) . . . . ?
B17 C15 C16 B20 -1.85(13) . . . . ?
B12 C15 C16 B20 -107.84(11) . . . . ?
B18 C15 C16 B20 37.92(10) . . . . ?
B1 C15 C16 B16 -144.45(10) . . . . ?
B11 C15 C16 B16 1.92(13) . . . . ?
B17 C15 C16 B16 68.19(12) . . . . ?
B12 C15 C16 B16 -37.80(10) . . . . ?
B18 C15 C16 B16 107.97(11) . . . . ?
B1 C15 C16 B12 -106.65(10) . . . . ?
B11 C15 C16 B12 39.72(9) . . . . ?
B17 C15 C16 B12 105.99(10) . . . . ?
B18 C15 C16 B12 145.76(10) . . . . ?
B1 C15 C16 B18 107.59(10) . . . . ?
B11 C15 C16 B18 -106.05(10) . . . . ?
B17 C15 C16 B18 -39.77(9) . . . . ?
B12 C15 C16 B18 -145.76(10) . . . . ?
C15 B12 C16 C14 -97.02(10) . . . . ?
B13 B12 C16 C14 163.06(10) . . . . ?
B11 B12 C16 C14 -134.00(10) . . . . ?
B16 B12 C16 C14 121.93(11) . . . . ?
B13 B12 C16 C15 -99.91(10) . . . . ?
B11 B12 C16 C15 -36.97(9) . . . . ?
B16 B12 C16 C15 -141.05(10) . . . . ?
C15 B12 C16 B20 104.98(11) . . . . ?
B13 B12 C16 B20 5.07(13) . . . . ?
B11 B12 C16 B20 68.01(12) . . . . ?
B16 B12 C16 B20 -36.07(10) . . . . ?
C15 B12 C16 B16 141.05(10) . . . . ?
B13 B12 C16 B16 41.14(9) . . . . ?
B11 B12 C16 B16 104.08(10) . . . . ?
C15 B12 C16 B18 33.90(10) . . . . ?
B13 B12 C16 B18 -66.02(13) . . . . ?
B11 B12 C16 B18 -3.08(13) . . . . ?
B16 B12 C16 B18 -107.15(11) . . . . ?
C14 C16 B16 B15 159.02(11) . . . . ?
C15 C16 B16 B15 -65.04(12) . . . . ?
B20 C16 B16 B15 40.88(9) . . . . ?
B12 C16 B16 B15 -102.71(10) . . . . ?
B18 C16 B16 B15 5.02(13) . . . . ?
C14 C16 B16 B12 -98.26(13) . . . . ?
C15 C16 B16 B12 37.67(9) . . . . ?
B20 C16 B16 B12 143.59(10) . . . . ?
B18 C16 B16 B12 107.73(11) . . . . ?
C14 C16 B16 B13 -138.46(11) . . . . ?
C15 C16 B16 B13 -2.52(13) . . . . ?
B20 C16 B16 B13 103.40(10) . . . . ?
B12 C16 B16 B13 -40.19(9) . . . . ?
B18 C16 B16 B13 67.54(12) . . . . ?
C14 C16 B16 B20 118.15(13) . . . . ?
C15 C16 B16 B20 -105.92(10) . . . . ?
B12 C16 B16 B20 -143.59(10) . . . . ?
B18 C16 B16 B20 -35.86(10) . . . . ?
B20 B15 B16 C16 -40.15(9) . . . . ?
B14 B15 B16 C16 60.73(12) . . . . ?
B19 B15 B16 C16 -2.64(13) . . . . ?
B13 B15 B16 C16 98.01(10) . . . . ?
B20 B15 B16 B12 -101.11(11) . . . . ?
B14 B15 B16 B12 -0.23(13) . . . . ?
B19 B15 B16 B12 -63.60(12) . . . . ?
B13 B15 B16 B12 37.06(10) . . . . ?
B20 B15 B16 B13 -138.16(11) . . . . ?
B14 B15 B16 B13 -37.28(10) . . . . ?
B19 B15 B16 B13 -100.65(11) . . . . ?
B14 B15 B16 B20 100.88(11) . . . . ?
B19 B15 B16 B20 37.51(9) . . . . ?
B13 B15 B16 B20 138.16(11) . . . . ?
C15 B12 B16 C16 -33.00(8) . . . . ?
B13 B12 B16 C16 -132.91(10) . . . . ?
B11 B12 B16 C16 -94.35(10) . . . . ?
C16 B12 B16 B15 95.13(10) . . . . ?
C15 B12 B16 B15 62.13(12) . . . . ?
B13 B12 B16 B15 -37.78(10) . . . . ?
B11 B12 B16 B15 0.78(13) . . . . ?
C16 B12 B16 B13 132.91(10) . . . . ?
C15 B12 B16 B13 99.92(10) . . . . ?
B11 B12 B16 B13 38.57(10) . . . . ?
C16 B12 B16 B20 32.09(9) . . . . ?
C15 B12 B16 B20 -0.91(12) . . . . ?
B13 B12 B16 B20 -100.83(11) . . . . ?
B11 B12 B16 B20 -62.26(12) . . . . ?
B12 B13 B16 C16 40.02(9) . . . . ?
B14 B13 B16 C16 -60.69(12) . . . . ?
B11 B13 B16 C16 2.12(13) . . . . ?
B15 B13 B16 C16 -97.92(10) . . . . ?
B12 B13 B16 B15 137.94(11) . . . . ?
B14 B13 B16 B15 37.23(10) . . . . ?
B11 B13 B16 B15 100.04(11) . . . . ?
B14 B13 B16 B12 -100.71(11) . . . . ?
B11 B13 B16 B12 -37.90(9) . . . . ?
B15 B13 B16 B12 -137.94(11) . . . . ?
B12 B13 B16 B20 100.62(11) . . . . ?
B14 B13 B16 B20 -0.09(13) . . . . ?
B11 B13 B16 B20 62.72(12) . . . . ?
B15 B13 B16 B20 -37.32(10) . . . . ?
C13 P1 C17 C18 110.52(11) . . . . ?
C7 P1 C17 C18 -125.42(11) . . . . ?
C1 P1 C17 C18 -4.88(13) . . . . ?
C13 P1 C17 C22 -70.73(11) . . . . ?
C7 P1 C17 C22 53.32(11) . . . . ?
C1 P1 C17 C22 173.86(10) . . . . ?
C16 C15 B17 B11 -101.96(10) . . . . ?
B1 C15 B17 B11 125.51(14) . . . . ?
B12 C15 B17 B11 -36.59(10) . . . . ?
B18 C15 B17 B11 -141.32(10) . . . . ?
C16 C15 B17 B18 39.37(9) . . . . ?
B1 C15 B17 B18 -93.17(14) . . . . ?
B11 C15 B17 B18 141.32(10) . . . . ?
B12 C15 B17 B18 104.73(10) . . . . ?
C16 C15 B17 B14 -62.22(11) . . . . ?
B1 C15 B17 B14 165.25(12) . . . . ?
B11 C15 B17 B14 39.74(9) . . . . ?
B12 C15 B17 B14 3.14(12) . . . . ?
B18 C15 B17 B14 -101.59(10) . . . . ?
C16 C15 B17 B19 0.35(12) . . . . ?
B1 C15 B17 B19 -132.19(13) . . . . ?
B11 C15 B17 B19 102.30(11) . . . . ?
B12 C15 B17 B19 65.71(12) . . . . ?
B18 C15 B17 B19 -39.02(9) . . . . ?
B12 B11 B17 C15 34.78(9) . . . . ?
B14 B11 B17 C15 134.56(10) . . . . ?
B13 B11 B17 C15 97.51(10) . . . . ?
C15 B11 B17 B18 -34.84(9) . . . . ?
B12 B11 B17 B18 -0.06(14) . . . . ?
B14 B11 B17 B18 99.72(11) . . . . ?
B13 B11 B17 B18 62.68(12) . . . . ?
C15 B11 B17 B14 -134.56(10) . . . . ?
B12 B11 B17 B14 -99.78(11) . . . . ?
B13 B11 B17 B14 -37.05(9) . . . . ?
C15 B11 B17 B19 -97.49(10) . . . . ?
B12 B11 B17 B19 -62.71(12) . . . . ?
B14 B11 B17 B19 37.07(9) . . . . ?
B13 B11 B17 B19 0.02(13) . . . . ?
B11 B14 B17 C15 -39.18(9) . . . . ?
B13 B14 B17 C15 -2.05(13) . . . . ?
B15 B14 B17 C15 62.09(12) . . . . ?
B19 B14 B17 C15 99.52(10) . . . . ?
B13 B14 B17 B11 37.13(9) . . . . ?
B15 B14 B17 B11 101.27(11) . . . . ?
B19 B14 B17 B11 138.70(10) . . . . ?
B11 B14 B17 B18 -101.92(10) . . . . ?
B13 B14 B17 B18 -64.79(12) . . . . ?
B15 B14 B17 B18 -0.65(13) . . . . ?
B19 B14 B17 B18 36.78(9) . . . . ?
B11 B14 B17 B19 -138.70(10) . . . . ?
B13 B14 B17 B19 -101.57(11) . . . . ?
B15 B14 B17 B19 -37.43(9) . . . . ?
C22 C17 C18 C19 0.5(2) . . . . ?
P1 C17 C18 C19 179.21(12) . . . . ?
C14 C16 B18 C15 97.09(10) . . . . ?
B20 C16 B18 C15 -140.93(10) . . . . ?
B16 C16 B18 C15 -104.97(11) . . . . ?
B12 C16 B18 C15 -33.87(10) . . . . ?
C14 C16 B18 B19 -163.17(10) . . . . ?
C15 C16 B18 B19 99.73(10) . . . . ?
B20 C16 B18 B19 -41.20(9) . . . . ?
B16 C16 B18 B19 -5.24(13) . . . . ?
B12 C16 B18 B19 65.87(12) . . . . ?
C14 C16 B18 B17 133.99(10) . . . . ?
C15 C16 B18 B17 36.90(9) . . . . ?
B20 C16 B18 B17 -104.03(10) . . . . ?
B16 C16 B18 B17 -68.07(12) . . . . ?
B12 C16 B18 B17 3.04(13) . . . . ?
C14 C16 B18 B20 -121.98(11) . . . . ?
C15 C16 B18 B20 140.93(10) . . . . ?
B16 C16 B18 B20 35.96(10) . . . . ?
B12 C16 B18 B20 107.07(11) . . . . ?
B1 C15 B18 C16 -93.35(10) . . . . ?
B11 C15 B18 C16 99.74(10) . . . . ?
B17 C15 B18 C16 136.59(10) . . . . ?
B12 C15 B18 C16 32.19(9) . . . . ?
C16 C15 B18 B19 -96.68(10) . . . . ?
B1 C15 B18 B19 169.97(9) . . . . ?
B11 C15 B18 B19 3.06(13) . . . . ?
B17 C15 B18 B19 39.91(9) . . . . ?
B12 C15 B18 B19 -64.49(12) . . . . ?
C16 C15 B18 B17 -136.59(10) . . . . ?
B1 C15 B18 B17 130.06(11) . . . . ?
B11 C15 B18 B17 -36.85(10) . . . . ?
B12 C15 B18 B17 -104.40(11) . . . . ?
C16 C15 B18 B20 -33.64(8) . . . . ?
B1 C15 B18 B20 -126.98(10) . . . . ?
B11 C15 B18 B20 66.11(11) . . . . ?
B17 C15 B18 B20 102.96(10) . . . . ?
B12 C15 B18 B20 -1.45(12) . . . . ?
C15 B17 B18 C16 -36.02(8) . . . . ?
B11 B17 B18 C16 -1.66(12) . . . . ?
B14 B17 B18 C16 61.77(11) . . . . ?
B19 B17 B18 C16 99.00(10) . . . . ?
B11 B17 B18 C15 34.37(9) . . . . ?
B14 B17 B18 C15 97.79(10) . . . . ?
B19 B17 B18 C15 135.02(10) . . . . ?
C15 B17 B18 B19 -135.02(10) . . . . ?
B11 B17 B18 B19 -100.65(11) . . . . ?
B14 B17 B18 B19 -37.23(9) . . . . ?
C15 B17 B18 B20 -96.42(10) . . . . ?
B11 B17 B18 B20 -62.05(12) . . . . ?
B14 B17 B18 B20 1.37(12) . . . . ?
B19 B17 B18 B20 38.60(9) . . . . ?
C17 C18 C19 C20 -0.3(2) . . . . ?
C16 B18 B19 B20 39.96(9) . . . . ?
C15 B18 B19 B20 98.57(10) . . . . ?
B17 B18 B19 B20 137.26(10) . . . . ?
C16 B18 B19 B14 -60.23(12) . . . . ?
C15 B18 B19 B14 -1.61(13) . . . . ?
B17 B18 B19 B14 37.07(10) . . . . ?
B20 B18 B19 B14 -100.18(11) . . . . ?
C16 B18 B19 B15 3.08(12) . . . . ?
C15 B18 B19 B15 61.70(12) . . . . ?
B17 B18 B19 B15 100.39(11) . . . . ?
B20 B18 B19 B15 -36.87(9) . . . . ?
C16 B18 B19 B17 -97.30(10) . . . . ?
C15 B18 B19 B17 -38.69(9) . . . . ?
B20 B18 B19 B17 -137.26(10) . . . . ?
B11 B14 B19 B18 -0.24(14) . . . . ?
B17 B14 B19 B18 -37.27(9) . . . . ?
B13 B14 B19 B18 63.79(13) . . . . ?
B15 B14 B19 B18 101.05(11) . . . . ?
B11 B14 B19 B20 -63.91(13) . . . . ?
B17 B14 B19 B20 -100.94(10) . . . . ?
B13 B14 B19 B20 0.13(13) . . . . ?
B15 B14 B19 B20 37.38(9) . . . . ?
B11 B14 B19 B15 -101.29(11) . . . . ?
B17 B14 B19 B15 -138.32(10) . . . . ?
B13 B14 B19 B15 -37.26(10) . . . . ?
B11 B14 B19 B17 37.03(10) . . . . ?
B13 B14 B19 B17 101.06(11) . . . . ?
B15 B14 B19 B17 138.32(10) . . . . ?
B20 B15 B19 B18 37.29(9) . . . . ?
B16 B15 B19 B18 -0.29(13) . . . . ?
B14 B15 B19 B18 -100.39(10) . . . . ?
B13 B15 B19 B18 -63.63(12) . . . . ?
B16 B15 B19 B20 -37.58(9) . . . . ?
B14 B15 B19 B20 -137.68(10) . . . . ?
B13 B15 B19 B20 -100.92(11) . . . . ?
B20 B15 B19 B14 137.68(10) . . . . ?
B16 B15 B19 B14 100.10(11) . . . . ?
B13 B15 B19 B14 36.76(9) . . . . ?
B20 B15 B19 B17 100.69(10) . . . . ?
B16 B15 B19 B17 63.11(12) . . . . ?
B14 B15 B19 B17 -37.00(9) . . . . ?
B13 B15 B19 B17 -0.23(13) . . . . ?
C15 B17 B19 B18 39.46(9) . . . . ?
B11 B17 B19 B18 101.21(10) . . . . ?
B14 B17 B19 B18 138.23(10) . . . . ?
C15 B17 B19 B20 1.14(13) . . . . ?
B11 B17 B19 B20 62.89(12) . . . . ?
B18 B17 B19 B20 -38.32(9) . . . . ?
B14 B17 B19 B20 99.92(11) . . . . ?
C15 B17 B19 B14 -98.78(10) . . . . ?
B11 B17 B19 B14 -37.02(9) . . . . ?
B18 B17 B19 B14 -138.23(10) . . . . ?
C15 B17 B19 B15 -61.62(12) . . . . ?
B11 B17 B19 B15 0.13(12) . . . . ?
B18 B17 B19 B15 -101.08(10) . . . . ?
B14 B17 B19 B15 37.15(9) . . . . ?
C18 C19 C20 C21 0.3(2) . . . . ?
C14 C16 B20 B15 -159.24(11) . . . . ?
C15 C16 B20 B15 64.78(12) . . . . ?
B16 C16 B20 B15 -41.12(9) . . . . ?
B12 C16 B20 B15 -5.15(13) . . . . ?
B18 C16 B20 B15 102.61(10) . . . . ?
C14 C16 B20 B18 98.15(13) . . . . ?
C15 C16 B20 B18 -37.83(9) . . . . ?
B16 C16 B20 B18 -143.73(10) . . . . ?
B12 C16 B20 B18 -107.76(11) . . . . ?
C14 C16 B20 B16 -118.12(13) . . . . ?
C15 C16 B20 B16 105.90(11) . . . . ?
B12 C16 B20 B16 35.97(10) . . . . ?
B18 C16 B20 B16 143.73(10) . . . . ?
C14 C16 B20 B19 138.46(12) . . . . ?
C15 C16 B20 B19 2.47(13) . . . . ?
B16 C16 B20 B19 -103.42(10) . . . . ?
B12 C16 B20 B19 -67.46(12) . . . . ?
B18 C16 B20 B19 40.30(9) . . . . ?
B16 B15 B20 C16 40.35(9) . . . . ?
B14 B15 B20 C16 -60.15(12) . . . . ?
B19 B15 B20 C16 -97.89(10) . . . . ?
B13 B15 B20 C16 3.01(13) . . . . ?
B16 B15 B20 B18 101.66(10) . . . . ?
B14 B15 B20 B18 1.15(13) . . . . ?
B19 B15 B20 B18 -36.59(9) . . . . ?
B13 B15 B20 B18 64.31(12) . . . . ?
B14 B15 B20 B16 -100.50(11) . . . . ?
B19 B15 B20 B16 -138.24(10) . . . . ?
B13 B15 B20 B16 -37.34(10) . . . . ?
B16 B15 B20 B19 138.24(10) . . . . ?
B14 B15 B20 B19 37.74(9) . . . . ?
B13 B15 B20 B19 100.90(11) . . . . ?
C15 B18 B20 C16 32.95(8) . . . . ?
B19 B18 B20 C16 132.81(10) . . . . ?
B17 B18 B20 C16 94.06(10) . . . . ?
C16 B18 B20 B15 -95.63(10) . . . . ?
C15 B18 B20 B15 -62.68(11) . . . . ?
B19 B18 B20 B15 37.18(9) . . . . ?
B17 B18 B20 B15 -1.57(12) . . . . ?
C16 B18 B20 B16 -32.15(9) . . . . ?
C15 B18 B20 B16 0.80(12) . . . . ?
B19 B18 B20 B16 100.66(11) . . . . ?
B17 B18 B20 B16 61.91(12) . . . . ?
C16 B18 B20 B19 -132.81(10) . . . . ?
C15 B18 B20 B19 -99.86(10) . . . . ?
B17 B18 B20 B19 -38.75(9) . . . . ?
B15 B16 B20 C16 -132.46(10) . . . . ?
B12 B16 B20 C16 -32.24(9) . . . . ?
B13 B16 B20 C16 -94.71(10) . . . . ?
C16 B16 B20 B15 132.46(10) . . . . ?
B12 B16 B20 B15 100.21(11) . . . . ?
B13 B16 B20 B15 37.75(10) . . . . ?
C16 B16 B20 B18 32.31(9) . . . . ?
B15 B16 B20 B18 -100.15(11) . . . . ?
B12 B16 B20 B18 0.07(13) . . . . ?
B13 B16 B20 B18 -62.40(12) . . . . ?
C16 B16 B20 B19 94.88(10) . . . . ?
B15 B16 B20 B19 -37.58(10) . . . . ?
B12 B16 B20 B19 62.64(12) . . . . ?
B13 B16 B20 B19 0.17(13) . . . . ?
B18 B19 B20 C16 -40.24(9) . . . . ?
B14 B19 B20 C16 60.69(12) . . . . ?
B15 B19 B20 C16 98.28(10) . . . . ?
B17 B19 B20 C16 -2.11(13) . . . . ?
B18 B19 B20 B15 -138.53(10) . . . . ?
B14 B19 B20 B15 -37.59(10) . . . . ?
B17 B19 B20 B15 -100.39(11) . . . . ?
B14 B19 B20 B18 100.93(11) . . . . ?
B15 B19 B20 B18 138.53(10) . . . . ?
B17 B19 B20 B18 38.14(9) . . . . ?
B18 B19 B20 B16 -101.12(10) . . . . ?
B14 B19 B20 B16 -0.18(13) . . . . ?
B15 B19 B20 B16 37.41(9) . . . . ?
B17 B19 B20 B16 -62.98(12) . . . . ?
C19 C20 C21 C22 -0.4(2) . . . . ?
C26 B2 B21 C23 35.43(8) . . . . ?
B3 B2 B21 C23 135.77(10) . . . . ?
B5 B2 B21 C23 97.14(11) . . . . ?
C26 B2 B21 B8 -0.66(13) . . . . ?
B3 B2 B21 B8 99.67(11) . . . . ?
C23 B2 B21 B8 -36.10(9) . . . . ?
B5 B2 B21 B8 61.04(13) . . . . ?
C26 B2 B21 B6 -63.73(12) . . . . ?
B3 B2 B21 B6 36.60(10) . . . . ?
C23 B2 B21 B6 -99.16(10) . . . . ?
B5 B2 B21 B6 -2.02(14) . . . . ?
C26 B2 B21 B3 -100.33(11) . . . . ?
C23 B2 B21 B3 -135.77(10) . . . . ?
B5 B2 B21 B3 -38.63(10) . . . . ?
B9 B8 B21 C23 -34.52(9) . . . . ?
B6 B8 B21 C23 -134.66(10) . . . . ?
B7 B8 B21 C23 -97.19(10) . . . . ?
C23 B8 B21 B2 36.00(9) . . . . ?
B9 B8 B21 B2 1.47(14) . . . . ?
B6 B8 B21 B2 -98.67(11) . . . . ?
B7 B8 B21 B2 -61.19(13) . . . . ?
C23 B8 B21 B6 134.66(10) . . . . ?
B9 B8 B21 B6 100.14(11) . . . . ?
B7 B8 B21 B6 37.47(10) . . . . ?
C23 B8 B21 B3 98.17(10) . . . . ?
B9 B8 B21 B3 63.65(12) . . . . ?
B6 B8 B21 B3 -36.49(10) . . . . ?
B7 B8 B21 B3 0.99(13) . . . . ?
B8 B6 B21 C23 39.87(9) . . . . ?
B3 B6 B21 C23 -98.91(10) . . . . ?
B7 B6 B21 C23 2.36(13) . . . . ?
B4 B6 B21 C23 -61.04(13) . . . . ?
B8 B6 B21 B2 102.43(11) . . . . ?
B3 B6 B21 B2 -36.35(10) . . . . ?
B7 B6 B21 B2 64.92(13) . . . . ?
B4 B6 B21 B2 1.52(14) . . . . ?
B3 B6 B21 B8 -138.78(11) . . . . ?
B7 B6 B21 B8 -37.51(10) . . . . ?
B4 B6 B21 B8 -100.91(11) . . . . ?
B8 B6 B21 B3 138.78(11) . . . . ?
B7 B6 B21 B3 101.27(12) . . . . ?
B4 B6 B21 B3 37.87(10) . . . . ?
B2 B3 B21 C23 -38.75(9) . . . . ?
B6 B3 B21 C23 99.61(10) . . . . ?
B4 B3 B21 C23 61.73(12) . . . . ?
B5 B3 B21 C23 -1.34(13) . . . . ?
B6 B3 B21 B2 138.36(11) . . . . ?
B4 B3 B21 B2 100.48(11) . . . . ?
B5 B3 B21 B2 37.41(10) . . . . ?
B2 B3 B21 B8 -101.66(11) . . . . ?
B6 B3 B21 B8 36.70(10) . . . . ?
B4 B3 B21 B8 -1.18(14) . . . . ?
B5 B3 B21 B8 -64.25(13) . . . . ?
B2 B3 B21 B6 -138.36(11) . . . . ?
B4 B3 B21 B6 -37.88(10) . . . . ?
B5 B3 B21 B6 -100.95(11) . . . . ?
C20 C21 C22 C17 0.6(2) . . . . ?
C18 C17 C22 C21 -0.6(2) . . . . ?
P1 C17 C22 C21 -179.40(10) . . . . ?
O1 B1 C23 C26 112.02(10) . . . . ?
C15 B1 C23 C26 -133.47(10) . . . . ?
C24 B1 C23 C26 -3.95(11) . . . . ?
O1 B1 C23 B9 178.85(9) . . . . ?
C15 B1 C23 B9 -66.64(13) . . . . ?
C24 B1 C23 B9 62.88(12) . . . . ?
O1 B1 C23 B2 46.19(12) . . . . ?
C15 B1 C23 B2 160.69(9) . . . . ?
C24 B1 C23 B2 -69.79(11) . . . . ?
O1 B1 C23 B21 -23.76(16) . . . . ?
C15 B1 C23 B21 90.74(14) . . . . ?
C24 B1 C23 B21 -139.74(11) . . . . ?
O1 B1 C23 B8 -107.79(13) . . . . ?
C15 B1 C23 B8 6.71(17) . . . . ?
C24 B1 C23 B8 136.23(12) . . . . ?
B7 B9 C23 C26 -96.87(11) . . . . ?
B8 B9 C23 C26 -137.03(10) . . . . ?
B10 B9 C23 C26 -33.10(9) . . . . ?
C26 B9 C23 B1 -96.86(11) . . . . ?
B7 B9 C23 B1 166.27(10) . . . . ?
B8 B9 C23 B1 126.11(11) . . . . ?
B10 B9 C23 B1 -129.96(11) . . . . ?
C26 B9 C23 B2 36.35(9) . . . . ?
B7 B9 C23 B2 -60.52(12) . . . . ?
B8 B9 C23 B2 -100.68(11) . . . . ?
B10 B9 C23 B2 3.26(13) . . . . ?
C26 B9 C23 B21 101.59(10) . . . . ?
B7 B9 C23 B21 4.72(13) . . . . ?
B8 B9 C23 B21 -35.44(10) . . . . ?
B10 B9 C23 B21 68.49(12) . . . . ?
C26 B9 C23 B8 137.03(10) . . . . ?
B7 B9 C23 B8 40.16(10) . . . . ?
B10 B9 C23 B8 103.94(11) . . . . ?
B3 B2 C23 C26 97.86(10) . . . . ?
B21 B2 C23 C26 138.15(10) . . . . ?
B5 B2 C23 C26 33.44(9) . . . . ?
C26 B2 C23 B1 98.33(10) . . . . ?
B3 B2 C23 B1 -163.81(10) . . . . ?
B21 B2 C23 B1 -123.51(11) . . . . ?
B5 B2 C23 B1 131.77(10) . . . . ?
C26 B2 C23 B9 -36.53(9) . . . . ?
B3 B2 C23 B9 61.33(12) . . . . ?
B21 B2 C23 B9 101.62(10) . . . . ?
B5 B2 C23 B9 -3.09(13) . . . . ?
C26 B2 C23 B21 -138.15(10) . . . . ?
B3 B2 C23 B21 -40.30(9) . . . . ?
B5 B2 C23 B21 -104.71(11) . . . . ?
C26 B2 C23 B8 -101.63(10) . . . . ?
B3 B2 C23 B8 -3.78(12) . . . . ?
B21 B2 C23 B8 36.52(9) . . . . ?
B5 B2 C23 B8 -68.19(12) . . . . ?
B2 B21 C23 C26 -38.35(9) . . . . ?
B8 B21 C23 C26 101.57(10) . . . . ?
B6 B21 C23 C26 61.81(12) . . . . ?
B3 B21 C23 C26 -0.09(12) . . . . ?
B2 B21 C23 B1 96.97(13) . . . . ?
B8 B21 C23 B1 -123.11(13) . . . . ?
B6 B21 C23 B1 -162.87(11) . . . . ?
B3 B21 C23 B1 135.23(12) . . . . ?
B2 B21 C23 B9 -104.52(10) . . . . ?
B8 B21 C23 B9 35.39(10) . . . . ?
B6 B21 C23 B9 -4.36(13) . . . . ?
B3 B21 C23 B9 -66.26(12) . . . . ?
B8 B21 C23 B2 139.92(10) . . . . ?
B6 B21 C23 B2 100.16(11) . . . . ?
B3 B21 C23 B2 38.26(9) . . . . ?
B2 B21 C23 B8 -139.92(10) . . . . ?
B6 B21 C23 B8 -39.76(9) . . . . ?
B3 B21 C23 B8 -101.66(11) . . . . ?
B9 B8 C23 C26 39.48(9) . . . . ?
B21 B8 C23 C26 -101.90(10) . . . . ?
B6 B8 C23 C26 -61.54(12) . . . . ?
B7 B8 C23 C26 0.92(13) . . . . ?
B9 B8 C23 B1 -100.36(14) . . . . ?
B21 B8 C23 B1 118.26(14) . . . . ?
B6 B8 C23 B1 158.62(12) . . . . ?
B7 B8 C23 B1 -138.91(12) . . . . ?
B21 B8 C23 B9 -141.37(11) . . . . ?
B6 B8 C23 B9 -101.01(11) . . . . ?
B7 B8 C23 B9 -38.55(9) . . . . ?
B9 B8 C23 B2 104.95(10) . . . . ?
B21 B8 C23 B2 -36.43(9) . . . . ?
B6 B8 C23 B2 3.93(12) . . . . ?
B7 B8 C23 B2 66.39(12) . . . . ?
B9 B8 C23 B21 141.37(11) . . . . ?
B6 B8 C23 B21 40.36(9) . . . . ?
B7 B8 C23 B21 102.82(11) . . . . ?
C24 B22 B23 B25 -2.83(14) . . . . ?
B31 B22 B23 B25 36.58(10) . . . . ?
C25 B22 B23 B25 -61.99(13) . . . . ?
B26 B22 B23 B25 -101.09(12) . . . . ?
C24 B22 B23 B24 61.01(15) . . . . ?
B31 B22 B23 B24 100.42(13) . . . . ?
C25 B22 B23 B24 1.86(15) . . . . ?
B26 B22 B23 B24 -37.25(12) . . . . ?
C24 B22 B23 B31 -39.41(9) . . . . ?
C25 B22 B23 B31 -98.56(11) . . . . ?
B26 B22 B23 B31 -137.67(11) . . . . ?
C24 B22 B23 B26 98.26(11) . . . . ?
B31 B22 B23 B26 137.67(11) . . . . ?
C25 B22 B23 B26 39.11(10) . . . . ?
O1 B1 C24 C25 -110.74(10) . . . . ?
C15 B1 C24 C25 134.45(10) . . . . ?
C23 B1 C24 C25 4.92(11) . . . . ?
O1 B1 C24 B22 -44.44(13) . . . . ?
C15 B1 C24 B22 -159.25(10) . . . . ?
C23 B1 C24 B22 71.21(11) . . . . ?
O1 B1 C24 B31 24.12(17) . . . . ?
C15 B1 C24 B31 -90.69(14) . . . . ?
C23 B1 C24 B31 139.78(12) . . . . ?
O1 B1 C24 B28 -177.43(10) . . . . ?
C15 B1 C24 B28 67.75(14) . . . . ?
C23 B1 C24 B28 -61.78(13) . . . . ?
O1 B1 C24 B30 108.12(13) . . . . ?
C15 B1 C24 B30 -6.70(18) . . . . ?
C23 B1 C24 B30 -136.23(12) . . . . ?
B23 B22 C24 C25 -97.05(11) . . . . ?
B31 B22 C24 C25 -137.29(10) . . . . ?
B26 B22 C24 C25 -32.85(10) . . . . ?
B23 B22 C24 B1 163.81(10) . . . . ?
B31 B22 C24 B1 123.57(11) . . . . ?
C25 B22 C24 B1 -99.14(10) . . . . ?
B26 B22 C24 B1 -131.99(11) . . . . ?
B23 B22 C24 B31 40.24(10) . . . . ?
C25 B22 C24 B31 137.29(10) . . . . ?
B26 B22 C24 B31 104.44(11) . . . . ?
B23 B22 C24 B28 -60.52(13) . . . . ?
B31 B22 C24 B28 -100.75(11) . . . . ?
C25 B22 C24 B28 36.54(9) . . . . ?
B26 B22 C24 B28 3.68(14) . . . . ?
B23 B22 C24 B30 4.45(13) . . . . ?
B31 B22 C24 B30 -35.78(10) . . . . ?
C25 B22 C24 B30 101.51(10) . . . . ?
B26 B22 C24 B30 68.65(12) . . . . ?
B22 B23 B24 B29 -64.08(15) . . . . ?
B25 B23 B24 B29 36.71(11) . . . . ?
B31 B23 B24 B29 -1.33(15) . . . . ?
B26 B23 B24 B29 -101.66(12) . . . . ?
B22 B23 B24 B26 37.58(11) . . . . ?
B25 B23 B24 B26 138.37(11) . . . . ?
B31 B23 B24 B26 100.33(12) . . . . ?
B22 B23 B24 B27 -0.43(17) . . . . ?
B25 B23 B24 B27 100.36(13) . . . . ?
B31 B23 B24 B27 62.32(16) . . . . ?
B26 B23 B24 B27 -38.01(12) . . . . ?
B22 B23 B24 B25 -100.79(12) . . . . ?
B31 B23 B24 B25 -38.04(10) . . . . ?
B26 B23 B24 B25 -138.37(11) . . . . ?
B1 C24 C25 C26 -4.27(12) . . . . ?
B22 C24 C25 C26 -109.80(11) . . . . ?
B31 C24 C25 C26 -148.48(10) . . . . ?
B28 C24 C25 C26 108.82(11) . . . . ?
B30 C24 C25 C26 147.23(10) . . . . ?
B1 C24 C25 B27 -149.65(10) . . . . ?
B22 C24 C25 B27 104.81(11) . . . . ?
B31 C24 C25 B27 66.13(12) . . . . ?
B28 C24 C25 B27 -36.57(10) . . . . ?
B30 C24 C25 B27 1.84(13) . . . . ?
B1 C24 C25 B26 141.45(10) . . . . ?
B22 C24 C25 B26 35.91(10) . . . . ?
B31 C24 C25 B26 -2.77(14) . . . . ?
B28 C24 C25 B26 -105.47(11) . . . . ?
B30 C24 C25 B26 -67.06(12) . . . . ?
B1 C24 C25 B28 -113.08(10) . . . . ?
B22 C24 C25 B28 141.38(10) . . . . ?
B31 C24 C25 B28 102.70(10) . . . . ?
B30 C24 C25 B28 38.41(9) . . . . ?
B1 C24 C25 B22 105.54(10) . . . . ?
B31 C24 C25 B22 -38.68(9) . . . . ?
B28 C24 C25 B22 -141.38(10) . . . . ?
B30 C24 C25 B22 -102.97(10) . . . . ?
C24 B22 C25 C26 99.55(11) . . . . ?
B23 B22 C25 C26 -159.04(11) . . . . ?
B31 B22 C25 C26 136.88(11) . . . . ?
B26 B22 C25 C26 -118.43(13) . . . . ?
B23 B22 C25 C24 101.41(11) . . . . ?
B31 B22 C25 C24 37.33(9) . . . . ?
B26 B22 C25 C24 142.02(11) . . . . ?
C24 B22 C25 B27 -104.21(12) . . . . ?
B23 B22 C25 B27 -2.80(15) . . . . ?
B31 B22 C25 B27 -66.89(13) . . . . ?
B26 B22 C25 B27 37.81(12) . . . . ?
C24 B22 C25 B26 -142.02(11) . . . . ?
B23 B22 C25 B26 -40.61(11) . . . . ?
B31 B22 C25 B26 -104.70(12) . . . . ?
C24 B22 C25 B28 -36.38(9) . . . . ?
B23 B22 C25 B28 65.03(13) . . . . ?
B31 B22 C25 B28 0.94(13) . . . . ?
B26 B22 C25 B28 105.64(12) . . . . ?
B22 B23 B25 B29 64.09(14) . . . . ?
B24 B23 B25 B29 -36.95(10) . . . . ?
B31 B23 B25 B29 100.40(11) . . . . ?
B26 B23 B25 B29 0.17(14) . . . . ?
B22 B23 B25 B30 0.23(15) . . . . ?
B24 B23 B25 B30 -100.80(12) . . . . ?
B31 B23 B25 B30 36.55(10) . . . . ?
B26 B23 B25 B30 -63.68(13) . . . . ?
B22 B23 B25 B31 -36.31(10) . . . . ?
B24 B23 B25 B31 -137.35(11) . . . . ?
B26 B23 B25 B31 -100.23(11) . . . . ?
B22 B23 B25 B24 101.03(12) . . . . ?
B31 B23 B25 B24 137.35(11) . . . . ?
B26 B23 B25 B24 37.12(10) . . . . ?
B29 B24 B25 B23 -138.74(11) . . . . ?
B26 B24 B25 B23 -37.58(11) . . . . ?
B27 B24 B25 B23 -101.46(12) . . . . ?
B23 B24 B25 B29 138.74(11) . . . . ?
B26 B24 B25 B29 101.17(12) . . . . ?
B27 B24 B25 B29 37.28(11) . . . . ?
B29 B24 B25 B30 -37.82(10) . . . . ?
B23 B24 B25 B30 100.92(11) . . . . ?
B26 B24 B25 B30 63.34(14) . . . . ?
B27 B24 B25 B30 -0.54(15) . . . . ?
B29 B24 B25 B31 -100.41(11) . . . . ?
B23 B24 B25 B31 38.33(10) . . . . ?
B26 B24 B25 B31 0.76(15) . . . . ?
B27 B24 B25 B31 -63.13(14) . . . . ?
C24 C25 C26 C23 1.71(13) . . . . ?
B27 C25 C26 C23 141.65(12) . . . . ?
B26 C25 C26 C23 -138.32(12) . . . . ?
B28 C25 C26 C23 69.05(12) . . . . ?
B22 C25 C26 C23 -65.43(13) . . . . ?
C24 C25 C26 B10 -138.69(12) . . . . ?
B27 C25 C26 B10 1.3(2) . . . . ?
B26 C25 C26 B10 81.28(17) . . . . ?
B28 C25 C26 B10 -71.35(16) . . . . ?
B22 C25 C26 B10 154.17(12) . . . . ?
C24 C25 C26 B5 141.27(11) . . . . ?
B27 C25 C26 B5 -78.80(17) . . . . ?
B26 C25 C26 B5 1.23(18) . . . . ?
B28 C25 C26 B5 -151.40(11) . . . . ?
B22 C25 C26 B5 74.12(15) . . . . ?
C24 C25 C26 B2 68.99(13) . . . . ?
B27 C25 C26 B2 -151.07(12) . . . . ?
B26 C25 C26 B2 -71.04(15) . . . . ?
B28 C25 C26 B2 136.33(11) . . . . ?
B22 C25 C26 B2 1.84(15) . . . . ?
C24 C25 C26 B9 -65.36(12) . . . . ?
B27 C25 C26 B9 74.57(16) . . . . ?
B26 C25 C26 B9 154.60(11) . . . . ?
B28 C25 C26 B9 1.97(15) . . . . ?
B22 C25 C26 B9 -132.51(11) . . . . ?
B1 C23 C26 C25 1.51(12) . . . . ?
B9 C23 C26 C25 -109.84(11) . . . . ?
B2 C23 C26 C25 108.89(11) . . . . ?
B21 C23 C26 C25 146.78(10) . . . . ?
B8 C23 C26 C25 -148.69(10) . . . . ?
B1 C23 C26 B10 147.68(10) . . . . ?
B9 C23 C26 B10 36.32(10) . . . . ?
B2 C23 C26 B10 -104.95(11) . . . . ?
B21 C23 C26 B10 -67.06(12) . . . . ?
B8 C23 C26 B10 -2.53(13) . . . . ?
B1 C23 C26 B5 -143.68(10) . . . . ?
B9 C23 C26 B5 104.97(11) . . . . ?
B2 C23 C26 B5 -36.30(10) . . . . ?
B21 C23 C26 B5 1.59(13) . . . . ?
B8 C23 C26 B5 66.12(12) . . . . ?
B1 C23 C26 B2 -107.37(10) . . . . ?
B9 C23 C26 B2 141.27(10) . . . . ?
B21 C23 C26 B2 37.89(9) . . . . ?
B8 C23 C26 B2 102.42(10) . . . . ?
B1 C23 C26 B9 111.35(10) . . . . ?
B2 C23 C26 B9 -141.27(10) . . . . ?
B21 C23 C26 B9 -103.38(10) . . . . ?
B8 C23 C26 B9 -38.85(9) . . . . ?
B9 B10 C26 C25 103.39(13) . . . . ?
B5 B10 C26 C25 -115.83(14) . . . . ?
B7 B10 C26 C25 142.46(12) . . . . ?
B4 B10 C26 C25 -155.54(12) . . . . ?
B9 B10 C26 C23 -36.08(10) . . . . ?
B5 B10 C26 C23 104.69(11) . . . . ?
B7 B10 C26 C23 2.98(14) . . . . ?
B4 B10 C26 C23 64.98(13) . . . . ?
B9 B10 C26 B5 -140.78(10) . . . . ?
B7 B10 C26 B5 -101.71(11) . . . . ?
B4 B10 C26 B5 -39.71(10) . . . . ?
B9 B10 C26 B2 -103.75(11) . . . . ?
B5 B10 C26 B2 37.03(10) . . . . ?
B7 B10 C26 B2 -64.68(13) . . . . ?
B4 B10 C26 B2 -2.68(14) . . . . ?
B5 B10 C26 B9 140.78(10) . . . . ?
B7 B10 C26 B9 39.07(10) . . . . ?
B4 B10 C26 B9 101.07(11) . . . . ?
B2 B5 C26 C25 -102.31(13) . . . . ?
B4 B5 C26 C25 156.64(11) . . . . ?
B10 B5 C26 C25 116.68(13) . . . . ?
B3 B5 C26 C25 -140.98(12) . . . . ?
B2 B5 C26 C23 36.30(10) . . . . ?
B4 B5 C26 C23 -64.76(12) . . . . ?
B10 B5 C26 C23 -104.72(11) . . . . ?
B3 B5 C26 C23 -2.37(13) . . . . ?
B2 B5 C26 B10 141.02(11) . . . . ?
B4 B5 C26 B10 39.96(10) . . . . ?
B3 B5 C26 B10 102.35(11) . . . . ?
B4 B5 C26 B2 -101.06(11) . . . . ?
B10 B5 C26 B2 -141.02(11) . . . . ?
B3 B5 C26 B2 -38.67(9) . . . . ?
B2 B5 C26 B9 103.62(11) . . . . ?
B4 B5 C26 B9 2.56(13) . . . . ?
B10 B5 C26 B9 -37.40(10) . . . . ?
B3 B5 C26 B9 64.95(12) . . . . ?
B3 B2 C26 C25 158.89(11) . . . . ?
C23 B2 C26 C25 -99.81(11) . . . . ?
B21 B2 C26 C25 -136.58(11) . . . . ?
B5 B2 C26 C25 118.54(12) . . . . ?
B3 B2 C26 C23 -101.30(11) . . . . ?
B21 B2 C26 C23 -36.77(9) . . . . ?
B5 B2 C26 C23 -141.65(10) . . . . ?
B3 B2 C26 B10 2.91(14) . . . . ?
C23 B2 C26 B10 104.22(11) . . . . ?
B21 B2 C26 B10 67.45(13) . . . . ?
B5 B2 C26 B10 -37.43(10) . . . . ?
B3 B2 C26 B5 40.34(10) . . . . ?
C23 B2 C26 B5 141.65(10) . . . . ?
B21 B2 C26 B5 104.88(11) . . . . ?
B3 B2 C26 B9 -64.93(13) . . . . ?
C23 B2 C26 B9 36.38(9) . . . . ?
B21 B2 C26 B9 -0.39(13) . . . . ?
B5 B2 C26 B9 -105.27(11) . . . . ?
C23 B9 C26 C25 99.27(11) . . . . ?
B7 B9 C26 C25 -159.26(10) . . . . ?
B8 B9 C26 C25 137.05(11) . . . . ?
B10 B9 C26 C25 -118.98(12) . . . . ?
B7 B9 C26 C23 101.47(10) . . . . ?
B8 B9 C26 C23 37.78(9) . . . . ?
B10 B9 C26 C23 141.75(10) . . . . ?
C23 B9 C26 B10 -141.75(10) . . . . ?
B7 B9 C26 B10 -40.28(10) . . . . ?
B8 B9 C26 B10 -103.97(11) . . . . ?
C23 B9 C26 B5 -104.06(11) . . . . ?
B7 B9 C26 B5 -2.59(13) . . . . ?
B8 B9 C26 B5 -66.28(12) . . . . ?
B10 B9 C26 B5 37.69(10) . . . . ?
C23 B9 C26 B2 -36.51(9) . . . . ?
B7 B9 C26 B2 64.96(12) . . . . ?
B8 B9 C26 B2 1.27(13) . . . . ?
B10 B9 C26 B2 105.24(11) . . . . ?
C26 C25 B26 B24 -155.64(12) . . . . ?
C24 C25 B26 B24 65.12(13) . . . . ?
B27 C25 B26 B24 -39.83(11) . . . . ?
B28 C25 B26 B24 -2.55(14) . . . . ?
B22 C25 B26 B24 100.89(12) . . . . ?
C26 C25 B26 B22 103.47(13) . . . . ?
C24 C25 B26 B22 -35.77(10) . . . . ?
B27 C25 B26 B22 -140.72(12) . . . . ?
B28 C25 B26 B22 -103.44(11) . . . . ?
C26 C25 B26 B27 -115.82(14) . . . . ?
C24 C25 B26 B27 104.95(12) . . . . ?
B28 C25 B26 B27 37.27(11) . . . . ?
B22 C25 B26 B27 140.72(12) . . . . ?
C26 C25 B26 B23 142.49(12) . . . . ?
C24 C25 B26 B23 3.25(14) . . . . ?
B27 C25 B26 B23 -101.69(13) . . . . ?
B28 C25 B26 B23 -64.42(13) . . . . ?
B22 C25 B26 B23 39.02(10) . . . . ?
B29 B24 B26 C25 1.59(15) . . . . ?
B23 B24 B26 C25 -98.81(11) . . . . ?
B27 B24 B26 C25 39.01(10) . . . . ?
B25 B24 B26 C25 -61.69(14) . . . . ?
B29 B24 B26 B22 64.15(14) . . . . ?
B23 B24 B26 B22 -36.25(10) . . . . ?
B27 B24 B26 B22 101.58(12) . . . . ?
B25 B24 B26 B22 0.88(15) . . . . ?
B29 B24 B26 B27 -37.43(11) . . . . ?
B23 B24 B26 B27 -137.83(12) . . . . ?
B25 B24 B26 B27 -100.70(13) . . . . ?
B29 B24 B26 B23 100.40(13) . . . . ?
B27 B24 B26 B23 137.83(12) . . . . ?
B25 B24 B26 B23 37.12(11) . . . . ?
C24 B22 B26 C25 32.17(9) . . . . ?
B23 B22 B26 C25 134.30(12) . . . . ?
B31 B22 B26 C25 95.21(11) . . . . ?
C24 B22 B26 B24 -65.28(13) . . . . ?
B23 B22 B26 B24 36.85(11) . . . . ?
B31 B22 B26 B24 -2.25(14) . . . . ?
C25 B22 B26 B24 -97.45(12) . . . . ?
C24 B22 B26 B27 -2.30(14) . . . . ?
B23 B22 B26 B27 99.83(13) . . . . ?
B31 B22 B26 B27 60.74(14) . . . . ?
C25 B22 B26 B27 -34.47(10) . . . . ?
C24 B22 B26 B23 -102.13(12) . . . . ?
B31 B22 B26 B23 -39.10(11) . . . . ?
C25 B22 B26 B23 -134.30(12) . . . . ?
B22 B23 B26 C25 -39.90(10) . . . . ?
B25 B23 B26 C25 60.89(13) . . . . ?
B24 B23 B26 C25 98.31(12) . . . . ?
B31 B23 B26 C25 -2.47(15) . . . . ?
B22 B23 B26 B24 -138.21(12) . . . . ?
B25 B23 B26 B24 -37.42(11) . . . . ?
B31 B23 B26 B24 -100.78(13) . . . . ?
B25 B23 B26 B22 100.79(12) . . . . ?
B24 B23 B26 B22 138.21(12) . . . . ?
B31 B23 B26 B22 37.43(10) . . . . ?
B22 B23 B26 B27 -100.70(11) . . . . ?
B25 B23 B26 B27 0.09(14) . . . . ?
B24 B23 B26 B27 37.51(11) . . . . ?
B31 B23 B26 B27 -63.27(13) . . . . ?
C26 C25 B27 B28 -102.62(13) . . . . ?
C24 C25 B27 B28 36.44(10) . . . . ?
B26 C25 B27 B28 141.02(11) . . . . ?
B22 C25 B27 B28 103.71(11) . . . . ?
C26 C25 B27 B24 156.17(13) . . . . ?
C24 C25 B27 B24 -64.77(14) . . . . ?
B26 C25 B27 B24 39.81(12) . . . . ?
B28 C25 B27 B24 -101.21(13) . . . . ?
B22 C25 B27 B24 2.50(16) . . . . ?
C26 C25 B27 B29 -141.71(12) . . . . ?
C24 C25 B27 B29 -2.66(14) . . . . ?
B26 C25 B27 B29 101.93(12) . . . . ?
B28 C25 B27 B29 -39.10(10) . . . . ?
B22 C25 B27 B29 64.62(14) . . . . ?
C26 C25 B27 B26 116.36(14) . . . . ?
C24 C25 B27 B26 -104.59(11) . . . . ?
B28 C25 B27 B26 -141.02(11) . . . . ?
B22 C25 B27 B26 -37.31(11) . . . . ?
B29 B24 B27 C25 99.00(12) . . . . ?
B23 B24 B27 C25 -1.22(17) . . . . ?
B26 B24 B27 C25 -39.34(11) . . . . ?
B25 B24 B27 C25 61.91(15) . . . . ?
B29 B24 B27 B28 36.53(10) . . . . ?
B23 B24 B27 B28 -63.69(15) . . . . ?
B26 B24 B27 B28 -101.82(12) . . . . ?
B25 B24 B27 B28 -0.56(15) . . . . ?
B23 B24 B27 B29 -100.22(13) . . . . ?
B26 B24 B27 B29 -138.35(11) . . . . ?
B25 B24 B27 B29 -37.09(11) . . . . ?
B29 B24 B27 B26 138.35(11) . . . . ?
B23 B24 B27 B26 38.13(12) . . . . ?
B25 B24 B27 B26 101.25(13) . . . . ?
B24 B26 B27 C25 134.19(12) . . . . ?
B22 B26 B27 C25 35.24(10) . . . . ?
B23 B26 B27 C25 96.77(11) . . . . ?
C25 B26 B27 B28 -34.99(10) . . . . ?
B24 B26 B27 B28 99.19(13) . . . . ?
B22 B26 B27 B28 0.25(15) . . . . ?
B23 B26 B27 B28 61.78(13) . . . . ?
C25 B26 B27 B24 -134.19(12) . . . . ?
B22 B26 B27 B24 -98.94(13) . . . . ?
B23 B26 B27 B24 -37.41(11) . . . . ?
C25 B26 B27 B29 -97.08(11) . . . . ?
B24 B26 B27 B29 37.10(11) . . . . ?
B22 B26 B27 B29 -61.84(14) . . . . ?
B23 B26 B27 B29 -0.31(14) . . . . ?
C26 C25 B28 C24 -100.10(11) . . . . ?
B27 C25 B28 C24 141.51(10) . . . . ?
B26 C25 B28 C24 103.86(11) . . . . ?
B22 C25 B28 C24 36.25(9) . . . . ?
C26 C25 B28 B29 158.52(10) . . . . ?
C24 C25 B28 B29 -101.37(10) . . . . ?
B27 C25 B28 B29 40.14(10) . . . . ?
B26 C25 B28 B29 2.49(14) . . . . ?
B22 C25 B28 B29 -65.12(12) . . . . ?
C26 C25 B28 B30 -137.68(11) . . . . ?
C24 C25 B28 B30 -37.58(9) . . . . ?
B27 C25 B28 B30 103.94(11) . . . . ?
B26 C25 B28 B30 66.28(13) . . . . ?
B22 C25 B28 B30 -1.32(13) . . . . ?
C26 C25 B28 B27 118.39(12) . . . . ?
C24 C25 B28 B27 -141.51(10) . . . . ?
B26 C25 B28 B27 -37.65(11) . . . . ?
B22 C25 B28 B27 -105.26(11) . . . . ?
B1 C24 B28 C25 95.74(11) . . . . ?
B22 C24 B28 C25 -36.74(10) . . . . ?
B31 C24 B28 C25 -101.95(11) . . . . ?
B30 C24 B28 C25 -137.33(10) . . . . ?
C25 C24 B28 B29 96.87(12) . . . . ?
B1 C24 B28 B29 -167.39(11) . . . . ?
B22 C24 B28 B29 60.13(14) . . . . ?
B31 C24 B28 B29 -5.08(14) . . . . ?
B30 C24 B28 B29 -40.47(11) . . . . ?
C25 C24 B28 B30 137.33(10) . . . . ?
B1 C24 B28 B30 -126.92(12) . . . . ?
B22 C24 B28 B30 100.60(11) . . . . ?
B31 C24 B28 B30 35.39(10) . . . . ?
C25 C24 B28 B27 33.21(9) . . . . ?
B1 C24 B28 B27 128.95(11) . . . . ?
B22 C24 B28 B27 -3.53(13) . . . . ?
B31 C24 B28 B27 -68.74(13) . . . . ?
B30 C24 B28 B27 -104.13(11) . . . . ?
B24 B27 B28 C25 97.51(12) . . . . ?
B29 B27 B28 C25 134.54(11) . . . . ?
B26 B27 B28 C25 34.53(10) . . . . ?
C25 B27 B28 C24 -32.63(9) . . . . ?
B24 B27 B28 C24 64.88(13) . . . . ?
B29 B27 B28 C24 101.91(11) . . . . ?
B26 B27 B28 C24 1.90(14) . . . . ?
C25 B27 B28 B29 -134.54(11) . . . . ?
B24 B27 B28 B29 -37.02(11) . . . . ?
B26 B27 B28 B29 -100.00(12) . . . . ?
C25 B27 B28 B30 -96.03(11) . . . . ?
B24 B27 B28 B30 1.49(14) . . . . ?
B29 B27 B28 B30 38.51(10) . . . . ?
B26 B27 B28 B30 -61.49(14) . . . . ?
C25 B28 B29 B25 62.56(14) . . . . ?
C24 B28 B29 B25 3.30(15) . . . . ?
B30 B28 B29 B25 -36.67(11) . . . . ?
B27 B28 B29 B25 101.38(13) . . . . ?
C25 B28 B29 B24 -1.33(14) . . . . ?
C24 B28 B29 B24 -60.58(14) . . . . ?
B30 B28 B29 B24 -100.56(12) . . . . ?
B27 B28 B29 B24 37.49(11) . . . . ?
C25 B28 B29 B27 -38.82(10) . . . . ?
C24 B28 B29 B27 -98.07(11) . . . . ?
B30 B28 B29 B27 -138.05(11) . . . . ?
C25 B28 B29 B30 99.23(11) . . . . ?
C24 B28 B29 B30 39.98(10) . . . . ?
B27 B28 B29 B30 138.05(11) . . . . ?
B23 B25 B29 B28 -64.40(14) . . . . ?
B30 B25 B29 B28 36.47(11) . . . . ?
B31 B25 B29 B28 -0.40(16) . . . . ?
B24 B25 B29 B28 -101.37(13) . . . . ?
B23 B25 B29 B24 36.98(10) . . . . ?
B30 B25 B29 B24 137.85(12) . . . . ?
B31 B25 B29 B24 100.97(13) . . . . ?
B23 B25 B29 B27 -0.37(14) . . . . ?
B30 B25 B29 B27 100.50(11) . . . . ?
B31 B25 B29 B27 63.63(14) . . . . ?
B24 B25 B29 B27 -37.34(10) . . . . ?
B23 B25 B29 B30 -100.87(12) . . . . ?
B31 B25 B29 B30 -36.88(11) . . . . ?
B24 B25 B29 B30 -137.85(12) . . . . ?
B23 B24 B29 B28 64.01(14) . . . . ?
B26 B24 B29 B28 -0.16(15) . . . . ?
B27 B24 B29 B28 -37.69(10) . . . . ?
B25 B24 B29 B28 100.67(12) . . . . ?
B23 B24 B29 B25 -36.67(11) . . . . ?
B26 B24 B29 B25 -100.83(12) . . . . ?
B27 B24 B29 B25 -138.36(11) . . . . ?
B23 B24 B29 B27 101.69(12) . . . . ?
B26 B24 B29 B27 37.53(11) . . . . ?
B25 B24 B29 B27 138.36(11) . . . . ?
B23 B24 B29 B30 1.00(15) . . . . ?
B26 B24 B29 B30 -63.16(14) . . . . ?
B27 B24 B29 B30 -100.69(11) . . . . ?
B25 B24 B29 B30 37.67(10) . . . . ?
C25 B27 B29 B28 39.67(10) . . . . ?
B24 B27 B29 B28 138.20(11) . . . . ?
B26 B27 B29 B28 101.13(11) . . . . ?
C25 B27 B29 B25 -61.04(13) . . . . ?
B28 B27 B29 B25 -100.72(11) . . . . ?
B24 B27 B29 B25 37.48(10) . . . . ?
B26 B27 B29 B25 0.42(14) . . . . ?
C25 B27 B29 B24 -98.52(12) . . . . ?
B28 B27 B29 B24 -138.20(11) . . . . ?
B26 B27 B29 B24 -37.06(10) . . . . ?
C25 B27 B29 B30 2.42(14) . . . . ?
B28 B27 B29 B30 -37.26(10) . . . . ?
B24 B27 B29 B30 100.94(12) . . . . ?
B26 B27 B29 B30 63.88(13) . . . . ?
C25 B28 B30 C24 35.92(8) . . . . ?
B29 B28 B30 C24 135.17(11) . . . . ?
B27 B28 B30 C24 96.90(11) . . . . ?
C25 B28 B30 B31 1.16(13) . . . . ?
C24 B28 B30 B31 -34.76(9) . . . . ?
B29 B28 B30 B31 100.42(12) . . . . ?
B27 B28 B30 B31 62.14(13) . . . . ?
C25 B28 B30 B25 -62.81(12) . . . . ?
C24 B28 B30 B25 -98.73(11) . . . . ?
B29 B28 B30 B25 36.45(11) . . . . ?
B27 B28 B30 B25 -1.83(14) . . . . ?
C25 B28 B30 B29 -99.25(11) . . . . ?
C24 B28 B30 B29 -135.17(11) . . . . ?
B27 B28 B30 B29 -38.27(11) . . . . ?
C25 C24 B30 B28 -39.08(9) . . . . ?
B1 C24 B30 B28 101.70(14) . . . . ?
B22 C24 B30 B28 -105.41(11) . . . . ?
B31 C24 B30 B28 -141.20(11) . . . . ?
C25 C24 B30 B31 102.11(10) . . . . ?
B1 C24 B30 B31 -117.10(14) . . . . ?
B22 C24 B30 B31 35.78(10) . . . . ?
B28 C24 B30 B31 141.20(11) . . . . ?
C25 C24 B30 B25 62.09(12) . . . . ?
B1 C24 B30 B25 -157.12(12) . . . . ?
B22 C24 B30 B25 -4.24(13) . . . . ?
B31 C24 B30 B25 -40.02(10) . . . . ?
B28 C24 B30 B25 101.18(11) . . . . ?
C25 C24 B30 B29 -0.19(12) . . . . ?
B1 C24 B30 B29 140.59(13) . . . . ?
B22 C24 B30 B29 -66.52(12) . . . . ?
B31 C24 B30 B29 -102.31(11) . . . . ?
B28 C24 B30 B29 38.89(10) . . . . ?
B23 B25 B30 B28 64.93(13) . . . . ?
B29 B25 B30 B28 -36.21(10) . . . . ?
B31 B25 B30 B28 102.06(11) . . . . ?
B24 B25 B30 B28 1.45(14) . . . . ?
B23 B25 B30 C24 2.42(14) . . . . ?
B29 B25 B30 C24 -98.72(11) . . . . ?
B31 B25 B30 C24 39.55(10) . . . . ?
B24 B25 B30 C24 -61.06(13) . . . . ?
B23 B25 B30 B31 -37.13(11) . . . . ?
B29 B25 B30 B31 -138.27(12) . . . . ?
B24 B25 B30 B31 -100.61(13) . . . . ?
B23 B25 B30 B29 101.14(13) . . . . ?
B31 B25 B30 B29 138.27(12) . . . . ?
B24 B25 B30 B29 37.66(11) . . . . ?
B25 B29 B30 B28 139.00(12) . . . . ?
B24 B29 B30 B28 101.16(12) . . . . ?
B27 B29 B30 B28 37.69(10) . . . . ?
B28 B29 B30 C24 -39.09(9) . . . . ?
B25 B29 B30 C24 99.90(11) . . . . ?
B24 B29 B30 C24 62.06(13) . . . . ?
B27 B29 B30 C24 -1.40(14) . . . . ?
B28 B29 B30 B31 -101.44(12) . . . . ?
B25 B29 B30 B31 37.56(11) . . . . ?
B24 B29 B30 B31 -0.28(14) . . . . ?
B27 B29 B30 B31 -63.75(13) . . . . ?
B28 B29 B30 B25 -139.00(12) . . . . ?
B24 B29 B30 B25 -37.84(11) . . . . ?
B27 B29 B30 B25 -101.31(13) . . . . ?
C25 C24 B31 B22 39.49(10) . . . . ?
B1 C24 B31 B22 -94.73(13) . . . . ?
B28 C24 B31 B22 105.42(11) . . . . ?
B30 C24 B31 B22 140.72(11) . . . . ?
C25 C24 B31 B30 -101.23(10) . . . . ?
B1 C24 B31 B30 124.55(14) . . . . ?
B22 C24 B31 B30 -140.72(11) . . . . ?
B28 C24 B31 B30 -35.30(10) . . . . ?
C25 C24 B31 B25 -61.15(13) . . . . ?
B1 C24 B31 B25 164.63(12) . . . . ?
B22 C24 B31 B25 -100.65(12) . . . . ?
B28 C24 B31 B25 4.77(14) . . . . ?
B30 C24 B31 B25 40.08(11) . . . . ?
C25 C24 B31 B23 1.02(13) . . . . ?
B1 C24 B31 B23 -133.20(12) . . . . ?
B22 C24 B31 B23 -38.47(10) . . . . ?
B28 C24 B31 B23 66.95(13) . . . . ?
B30 C24 B31 B23 102.26(11) . . . . ?
B23 B22 B31 C24 -135.67(10) . . . . ?
C25 B22 B31 C24 -35.77(8) . . . . ?
B26 B22 B31 C24 -96.75(11) . . . . ?
C24 B22 B31 B30 35.60(9) . . . . ?
B23 B22 B31 B30 -100.07(11) . . . . ?
C25 B22 B31 B30 -0.17(13) . . . . ?
B26 B22 B31 B30 -61.15(13) . . . . ?
C24 B22 B31 B25 99.47(10) . . . . ?
B23 B22 B31 B25 -36.19(10) . . . . ?
C25 B22 B31 B25 63.70(12) . . . . ?
B26 B22 B31 B25 2.72(14) . . . . ?
C24 B22 B31 B23 135.67(10) . . . . ?
C25 B22 B31 B23 99.90(11) . . . . ?
B26 B22 B31 B23 38.92(10) . . . . ?
B28 B30 B31 C24 34.80(9) . . . . ?
B25 B30 B31 C24 134.75(11) . . . . ?
B29 B30 B31 C24 97.52(11) . . . . ?
B28 B30 B31 B22 -0.63(14) . . . . ?
C24 B30 B31 B22 -35.43(9) . . . . ?
B25 B30 B31 B22 99.32(12) . . . . ?
B29 B30 B31 B22 62.09(13) . . . . ?
B28 B30 B31 B25 -99.95(12) . . . . ?
C24 B30 B31 B25 -134.75(11) . . . . ?
B29 B30 B31 B25 -37.23(11) . . . . ?
B28 B30 B31 B23 -63.26(13) . . . . ?
C24 B30 B31 B23 -98.06(11) . . . . ?
B25 B30 B31 B23 36.68(11) . . . . ?
B29 B30 B31 B23 -0.54(14) . . . . ?
B23 B25 B31 C24 98.77(11) . . . . ?
B29 B25 B31 C24 -2.64(15) . . . . ?
B30 B25 B31 C24 -40.01(10) . . . . ?
B24 B25 B31 C24 60.67(14) . . . . ?
B23 B25 B31 B22 35.98(10) . . . . ?
B29 B25 B31 B22 -65.44(14) . . . . ?
B30 B25 B31 B22 -102.81(11) . . . . ?
B24 B25 B31 B22 -2.12(14) . . . . ?
B23 B25 B31 B30 138.78(11) . . . . ?
B29 B25 B31 B30 37.37(11) . . . . ?
B24 B25 B31 B30 100.68(12) . . . . ?
B29 B25 B31 B23 -101.41(13) . . . . ?
B30 B25 B31 B23 -138.78(11) . . . . ?
B24 B25 B31 B23 -38.10(11) . . . . ?
B22 B23 B31 C24 38.86(9) . . . . ?
B25 B23 B31 C24 -100.25(11) . . . . ?
B24 B23 B31 C24 -62.02(13) . . . . ?
B26 B23 B31 C24 0.95(14) . . . . ?
B25 B23 B31 B22 -139.10(11) . . . . ?
B24 B23 B31 B22 -100.88(12) . . . . ?
B26 B23 B31 B22 -37.91(11) . . . . ?
B22 B23 B31 B30 102.05(11) . . . . ?
B25 B23 B31 B30 -37.06(10) . . . . ?
B24 B23 B31 B30 1.16(15) . . . . ?
B26 B23 B31 B30 64.14(14) . . . . ?
B22 B23 B31 B25 139.10(11) . . . . ?
B24 B23 B31 B25 38.22(11) . . . . ?
B26 B23 B31 B25 101.20(12) . . . . ?
